data_1529326
loop_
_publ_author_name
'Chitnis, Saurabh S.'
'Robertson, Alasdair P. M.'
'Burford, Neil'
'Patrick, Brian O.'
'McDonald, Robert'
'Ferguson, Michael J.'

_publ_section_title
;
 Bipyridine complexes of E3+(E = P, As, Sb, Bi): strong Lewis acids,
 sources of E(OTf)3and synthons for EIand EVcations
;
_journal_issue 11
_journal_name_full 'Chem. Sci.'
_journal_page_first 6545
_journal_paper_doi 10.1039/C5SC02423D
_journal_volume 6
_journal_year 2015
_chemical_formula_moiety 'C36 H48 As N4, 3(C F3 O3 S), 2.833(C2 H3 N)'
_chemical_formula_sum 'C44.67 H56.5 As F9 N6.83 O9 S3'
_chemical_formula_weight 1175.23
_space_group_crystal_system triclinic
_space_group_IT_number 2
_space_group_name_Hall '-P 1'
_space_group_name_H-M_alt 'P -1'
_symmetry_space_group_name_Hall '-P 1'
_symmetry_space_group_name_H-M 'P -1'
_atom_sites_solution_hydrogens geom
_audit_creation_method SHELXL-2014/7
_audit_update_record
;
2015-07-05 deposited with the CCDC.
2015-08-03 downloaded from the CCDC.
;
_cell_angle_alpha 93.9090(6)
_cell_angle_beta 101.3392(6)
_cell_angle_gamma 99.3536(6)
_cell_formula_units_Z 6
_cell_length_a 15.0217(6)
_cell_length_b 18.4434(8)
_cell_length_c 31.1243(13)
_cell_measurement_reflns_used 9657
_cell_measurement_temperature 173(2)
_cell_measurement_theta_max 27.22
_cell_measurement_theta_min 2.28
_cell_volume 8297.5(6)
_computing_cell_refinement 'Bruker SAINT'
_computing_data_collection 'Bruker APEX2'
_computing_data_reduction 'Bruker SAINT'
_computing_molecular_graphics 'Bruker SHELXTL'
_computing_publication_material 'Bruker SHELXTL'
_computing_structure_refinement 'SHELXL-2014/7 (Sheldrick, 2014)'
_computing_structure_solution 'SHELXT-2014 (Sheldrick 2015)'
_diffrn_ambient_temperature 173(2)
_diffrn_measured_fraction_theta_full 1.000
_diffrn_measured_fraction_theta_max 0.993
_diffrn_measurement_device_type 'Bruker APEX-II CCD'
_diffrn_measurement_method '\w scans'
_diffrn_radiation_type MoK\a
_diffrn_radiation_wavelength 0.71073
_diffrn_reflns_av_unetI/netI 0.0412
_diffrn_reflns_Laue_measured_fraction_full 1.000
_diffrn_reflns_Laue_measured_fraction_max 0.993
_diffrn_reflns_limit_h_max 19
_diffrn_reflns_limit_h_min -19
_diffrn_reflns_limit_k_max 23
_diffrn_reflns_limit_k_min -24
_diffrn_reflns_limit_l_max 40
_diffrn_reflns_limit_l_min 0
_diffrn_reflns_number 38133
_diffrn_reflns_point_group_measured_fraction_full 1.000
_diffrn_reflns_point_group_measured_fraction_max 0.993
_diffrn_reflns_theta_full 25.242
_diffrn_reflns_theta_max 27.585
_diffrn_reflns_theta_min 0.671
_exptl_absorpt_coefficient_mu 0.814
_exptl_absorpt_correction_T_max 0.745554
_exptl_absorpt_correction_T_min 0.684427
_exptl_absorpt_correction_type multi-scan
_exptl_absorpt_process_details 'TWINABS 2012/1 (Sheldrick, 2008)'
_exptl_crystal_colour colourless
_exptl_crystal_density_diffrn 1.411
_exptl_crystal_description fragment
_exptl_crystal_F_000 3638
_exptl_crystal_size_max 0.307
_exptl_crystal_size_mid 0.205
_exptl_crystal_size_min 0.148
_refine_diff_density_max 1.035
_refine_diff_density_min -0.412
_refine_diff_density_rms 0.072
_refine_ls_extinction_method none
_refine_ls_goodness_of_fit_ref 1.039
_refine_ls_hydrogen_treatment constr
_refine_ls_matrix_type full
_refine_ls_number_parameters 1983
_refine_ls_number_reflns 38133
_refine_ls_number_restraints 18
_refine_ls_restrained_S_all 1.040
_refine_ls_R_factor_all 0.0734
_refine_ls_R_factor_gt 0.0451
_refine_ls_shift/su_max 0.016
_refine_ls_shift/su_mean 0.000
_refine_ls_structure_factor_coef Fsqd
_refine_ls_weighting_details 'w=1/[\s^2^(Fo^2^)+(0.0598P)^2^+2.8233P] where P=(Fo^2^+2Fc^2^)/3'
_refine_ls_weighting_scheme calc
_refine_ls_wR_factor_gt 0.1061
_refine_ls_wR_factor_ref 0.1208
_reflns_Friedel_coverage 0.000
_reflns_number_gt 27925
_reflns_number_total 38133
_reflns_threshold_expression 'I > 2\s(I)'
_cod_data_source_file c5sc02423d2.cif
_cod_data_source_block vic1503
_cod_depositor_comments 'Adding full bibliography for 1529324--1529330.cif.'
_cod_original_formula_sum 'C44.67 H56.50 As F9 N6.83 O9 S3'
_cod_database_code 1529326
_shelx_shelxl_version_number 2014/7
_shelx_space_group_comment
; 
The symmetry employed for this shelxl refinement is uniquely defined 
by the following loop, which should always be used as a source of 
symmetry information in preference to the above space-group names. 
They are only intended as comments. 
;
_shelx_estimated_absorpt_t_min 0.788
_shelx_estimated_absorpt_t_max 0.889

loop_
_space_group_symop_operation_xyz
'x, y, z'
'-x, -y, -z'

loop_
_atom_site_label
_atom_site_type_symbol
_atom_site_fract_x
_atom_site_fract_y
_atom_site_fract_z
_atom_site_U_iso_or_equiv
_atom_site_adp_type
_atom_site_occupancy
_atom_site_site_symmetry_order
_atom_site_calc_flag
_atom_site_refinement_flags_posn
_atom_site_refinement_flags_adp
_atom_site_refinement_flags_occupancy
_atom_site_disorder_assembly
_atom_site_disorder_group
As1A As 0.00657(2) 0.77284(2) 0.25286(2) 0.02097(6) Uani 1 1 d . . . . .
N11A N 0.04733(14) 0.82653(11) 0.31803(6) 0.0244(4) Uani 1 1 d . . . . .
N21A N 0.02372(13) 0.87945(11) 0.24261(6) 0.0217(4) Uani 1 1 d . . . . .
N31A N 0.00027(13) 0.74232(11) 0.18510(6) 0.0224(4) Uani 1 1 d . . . . .
N41A N 0.13849(13) 0.76942(11) 0.25193(6) 0.0208(4) Uani 1 1 d . . . . .
C11A C 0.05924(17) 0.90090(14) 0.32145(8) 0.0241(5) Uani 1 1 d . . . . .
C12A C 0.08263(19) 0.94201(15) 0.36208(8) 0.0305(6) Uani 1 1 d . . . . .
H12A H 0.0917 0.9944 0.3638 0.037 Uiso 1 1 calc R U . . .
C13A C 0.09300(19) 0.90716(15) 0.40065(8) 0.0308(6) Uani 1 1 d . . . . .
C14A C 0.07419(18) 0.83021(15) 0.39595(8) 0.0303(6) Uani 1 1 d . . . . .
H14A H 0.0768 0.8042 0.4214 0.036 Uiso 1 1 calc R U . . .
C15A C 0.05190(17) 0.79150(14) 0.35471(8) 0.0269(5) Uani 1 1 d . . . . .
H15A H 0.0395 0.7390 0.3521 0.032 Uiso 1 1 calc R U . . .
C16A C 0.1276(2) 0.95295(17) 0.44550(9) 0.0413(7) Uani 1 1 d . . . . .
C17A C 0.0684(3) 1.01271(19) 0.44984(10) 0.0540(9) Uani 1 1 d . . . . .
H17A H 0.0909 1.0418 0.4786 0.081 Uiso 1 1 calc R U . . .
H17B H 0.0726 1.0453 0.4264 0.081 Uiso 1 1 calc R U . . .
H17C H 0.0040 0.9891 0.4472 0.081 Uiso 1 1 calc R U . . .
C18A C 0.1242(3) 0.90421(19) 0.48349(9) 0.0618(11) Uani 1 1 d . . . . .
H18A H 0.1467 0.9350 0.5117 0.093 Uiso 1 1 calc R U . . .
H18B H 0.0604 0.8796 0.4817 0.093 Uiso 1 1 calc R U . . .
H18C H 0.1632 0.8670 0.4813 0.093 Uiso 1 1 calc R U . . .
C19A C 0.2282(2) 0.99026(18) 0.44807(11) 0.0518(9) Uani 1 1 d . . . . .
H19A H 0.2521 1.0200 0.4765 0.078 Uiso 1 1 calc R U . . .
H19B H 0.2659 0.9523 0.4450 0.078 Uiso 1 1 calc R U . . .
H19C H 0.2306 1.0222 0.4243 0.078 Uiso 1 1 calc R U . . .
C21A C 0.04500(16) 0.93097(14) 0.27842(8) 0.0238(5) Uani 1 1 d . . . . .
C22A C 0.05076(18) 1.00499(14) 0.27365(8) 0.0284(6) Uani 1 1 d . . . . .
H22A H 0.0646 1.0395 0.2992 0.034 Uiso 1 1 calc R U . . .
C23A C 0.03669(17) 1.03041(14) 0.23202(8) 0.0270(5) Uani 1 1 d . . . . .
C24A C 0.01506(18) 0.97644(15) 0.19634(8) 0.0300(6) Uani 1 1 d . . . . .
H24A H 0.0043 0.9907 0.1673 0.036 Uiso 1 1 calc R U . . .
C25A C 0.00897(17) 0.90329(14) 0.20232(8) 0.0265(5) Uani 1 1 d . . . . .
H25A H -0.0062 0.8680 0.1771 0.032 Uiso 1 1 calc R U . . .
C26A C 0.04196(19) 1.11295(15) 0.22664(9) 0.0326(6) Uani 1 1 d . . . . .
C27A C -0.0548(2) 1.13057(18) 0.22529(13) 0.0530(9) Uani 1 1 d . . . . .
H27A H -0.0986 1.1004 0.2005 0.080 Uiso 1 1 calc R U . . .
H27B H -0.0737 1.1195 0.2529 0.080 Uiso 1 1 calc R U . . .
H27C H -0.0540 1.1830 0.2216 0.080 Uiso 1 1 calc R U . . .
C28A C 0.1089(2) 1.16047(16) 0.26544(10) 0.0441(8) Uani 1 1 d . . . . .
H28A H 0.0894 1.1493 0.2929 0.066 Uiso 1 1 calc R U . . .
H28B H 0.1711 1.1498 0.2667 0.066 Uiso 1 1 calc R U . . .
H28C H 0.1091 1.2128 0.2617 0.066 Uiso 1 1 calc R U . . .
C29A C 0.0732(3) 1.13110(18) 0.18416(11) 0.0578(10) Uani 1 1 d . . . . .
H29A H 0.0307 1.1009 0.1590 0.087 Uiso 1 1 calc R U . . .
H29B H 0.0735 1.1835 0.1806 0.087 Uiso 1 1 calc R U . . .
H29C H 0.1356 1.1206 0.1856 0.087 Uiso 1 1 calc R U . . .
C31A C 0.07975(16) 0.72849(13) 0.17536(8) 0.0218(5) Uani 1 1 d . . . . .
C32A C 0.08221(17) 0.69612(14) 0.13439(8) 0.0271(5) Uani 1 1 d . . . . .
H32A H 0.1392 0.6879 0.1280 0.032 Uiso 1 1 calc R U . . .
C33A C 0.00054(17) 0.67544(14) 0.10232(8) 0.0279(6) Uani 1 1 d . . . . .
C34A C -0.08119(17) 0.68773(14) 0.11395(8) 0.0277(5) Uani 1 1 d . . . . .
H34A H -0.1383 0.6732 0.0934 0.033 Uiso 1 1 calc R U . . .
C35A C -0.07923(16) 0.72103(14) 0.15528(8) 0.0252(5) Uani 1 1 d . . . . .
H35A H -0.1354 0.7291 0.1628 0.030 Uiso 1 1 calc R U . . .
C36A C 0.00456(19) 0.64367(18) 0.05631(9) 0.0402(7) Uani 1 1 d . . . . .
C37A C -0.0918(2) 0.6187(2) 0.02729(11) 0.0656(11) Uani 1 1 d . . . . .
H37A H -0.0866 0.5987 -0.0019 0.098 Uiso 1 1 calc R U . . .
H37B H -0.1270 0.5804 0.0408 0.098 Uiso 1 1 calc R U . . .
H37C H -0.1238 0.6609 0.0244 0.098 Uiso 1 1 calc R U . . .
C38A C 0.0568(2) 0.57856(19) 0.05962(12) 0.0584(10) Uani 1 1 d . . . . .
H38A H 0.0591 0.5584 0.0300 0.088 Uiso 1 1 calc R U . . .
H38B H 0.1197 0.5957 0.0768 0.088 Uiso 1 1 calc R U . . .
H38C H 0.0248 0.5400 0.0742 0.088 Uiso 1 1 calc R U . . .
C39A C 0.0582(2) 0.7060(2) 0.03551(10) 0.0533(9) Uani 1 1 d . . . . .
H39A H 0.0623 0.6877 0.0058 0.080 Uiso 1 1 calc R U . . .
H39B H 0.0258 0.7481 0.0339 0.080 Uiso 1 1 calc R U . . .
H39C H 0.1205 0.7217 0.0537 0.080 Uiso 1 1 calc R U . . .
C41A C 0.15893(16) 0.74787(13) 0.21261(8) 0.0225(5) Uani 1 1 d . . . . .
C42A C 0.24848(17) 0.74260(14) 0.20989(8) 0.0255(5) Uani 1 1 d . . . . .
H42A H 0.2613 0.7281 0.1822 0.031 Uiso 1 1 calc R U . . .
C43A C 0.32047(16) 0.75822(14) 0.24701(8) 0.0251(5) Uani 1 1 d . . . . .
C44A C 0.29672(17) 0.77814(14) 0.28652(8) 0.0272(5) Uani 1 1 d . . . . .
H44A H 0.3430 0.7881 0.3128 0.033 Uiso 1 1 calc R U . . .
C45A C 0.20704(17) 0.78367(14) 0.28810(8) 0.0268(5) Uani 1 1 d . . . . .
H45A H 0.1931 0.7980 0.3156 0.032 Uiso 1 1 calc R U . . .
C46A C 0.41990(17) 0.75618(15) 0.24297(9) 0.0305(6) Uani 1 1 d . . . . .
C47A C 0.4272(2) 0.67882(17) 0.22388(11) 0.0468(8) Uani 1 1 d . . . . .
H47A H 0.4910 0.6780 0.2214 0.070 Uiso 1 1 calc R U . . .
H47B H 0.4087 0.6424 0.2434 0.070 Uiso 1 1 calc R U . . .
H47C H 0.3864 0.6668 0.1947 0.070 Uiso 1 1 calc R U . . .
C48A C 0.48709(19) 0.7764(2) 0.28767(10) 0.0458(8) Uani 1 1 d . . . . .
H48A H 0.5500 0.7746 0.2840 0.069 Uiso 1 1 calc R U . . .
H48B H 0.4840 0.8263 0.2994 0.069 Uiso 1 1 calc R U . . .
H48C H 0.4703 0.7411 0.3082 0.069 Uiso 1 1 calc R U . . .
C49A C 0.44503(18) 0.81299(16) 0.21136(9) 0.0352(6) Uani 1 1 d . . . . .
H49A H 0.5086 0.8131 0.2080 0.053 Uiso 1 1 calc R U . . .
H49B H 0.4029 0.7998 0.1826 0.053 Uiso 1 1 calc R U . . .
H49C H 0.4397 0.8622 0.2234 0.053 Uiso 1 1 calc R U . . .
As1B As 0.67263(2) 0.41280(2) 0.57842(2) 0.02131(6) Uani 1 1 d . . . . .
N11B N 0.71522(14) 0.45607(11) 0.64550(6) 0.0245(4) Uani 1 1 d . . . . .
N21B N 0.69322(13) 0.52141(11) 0.57426(6) 0.0218(4) Uani 1 1 d . . . . .
N31B N 0.66400(13) 0.39294(11) 0.50917(6) 0.0223(4) Uani 1 1 d . . . . .
N41B N 0.80303(13) 0.40805(11) 0.57537(6) 0.0220(4) Uani 1 1 d . . . . .
C11B C 0.72530(17) 0.53009(14) 0.65321(8) 0.0251(5) Uani 1 1 d . . . . .
C12B C 0.74339(19) 0.56459(15) 0.69552(8) 0.0324(6) Uani 1 1 d . . . . .
H12B H 0.7493 0.6167 0.7002 0.039 Uiso 1 1 calc R U . . .
C13B C 0.75306(19) 0.52319(16) 0.73147(8) 0.0332(6) Uani 1 1 d . . . . .
C14B C 0.73836(18) 0.44688(15) 0.72239(8) 0.0308(6) Uani 1 1 d . . . . .
H14B H 0.7414 0.4165 0.7459 0.037 Uiso 1 1 calc R U . . .
C15B C 0.71950(17) 0.41516(15) 0.67974(8) 0.0287(6) Uani 1 1 d . . . . .
H15B H 0.7092 0.3629 0.6742 0.034 Uiso 1 1 calc R U . . .
C16B C 0.7775(2) 0.56072(18) 0.77865(9) 0.0474(8) Uani 1 1 d . . . . .
C17B C 0.6915(4) 0.5894(3) 0.78782(12) 0.0988(18) Uani 1 1 d . . . . .
H17D H 0.6731 0.6232 0.7661 0.148 Uiso 1 1 calc R U . . .
H17E H 0.6408 0.5475 0.7857 0.148 Uiso 1 1 calc R U . . .
H17F H 0.7059 0.6156 0.8175 0.148 Uiso 1 1 calc R U . . .
C18B C 0.8583(4) 0.6241(3) 0.78220(12) 0.109(2) Uani 1 1 d . . . . .
H18D H 0.8417 0.6581 0.7604 0.164 Uiso 1 1 calc R U . . .
H18E H 0.8728 0.6505 0.8118 0.164 Uiso 1 1 calc R U . . .
H18F H 0.9122 0.6044 0.7767 0.164 Uiso 1 1 calc R U . . .
C19B C 0.8044(3) 0.5086(2) 0.81266(9) 0.0547(9) Uani 1 1 d . . . . .
H19D H 0.7529 0.4675 0.8107 0.082 Uiso 1 1 calc R U . . .
H19E H 0.8585 0.4892 0.8070 0.082 Uiso 1 1 calc R U . . .
H19F H 0.8192 0.5353 0.8422 0.082 Uiso 1 1 calc R U . . .
C21B C 0.71412(17) 0.56725(14) 0.61252(8) 0.0241(5) Uani 1 1 d . . . . .
C22B C 0.72391(18) 0.64272(14) 0.61207(8) 0.0288(6) Uani 1 1 d . . . . .
H22B H 0.7386 0.6733 0.6392 0.035 Uiso 1 1 calc R U . . .
C23B C 0.71284(17) 0.67523(14) 0.57272(8) 0.0267(5) Uani 1 1 d . . . . .
C24B C 0.69054(18) 0.62701(14) 0.53440(8) 0.0291(6) Uani 1 1 d . . . . .
H24B H 0.6816 0.6463 0.5067 0.035 Uiso 1 1 calc R U . . .
C25B C 0.68110(17) 0.55205(14) 0.53577(8) 0.0267(5) Uani 1 1 d . . . . .
H25B H 0.6656 0.5207 0.5089 0.032 Uiso 1 1 calc R U . . .
C26B C 0.72191(18) 0.75882(14) 0.57142(9) 0.0306(6) Uani 1 1 d . . . . .
C27B C 0.6254(2) 0.77754(18) 0.56628(14) 0.0596(10) Uani 1 1 d . . . . .
H27D H 0.5859 0.7510 0.5390 0.089 Uiso 1 1 calc R U . . .
H27E H 0.5992 0.7627 0.5915 0.089 Uiso 1 1 calc R U . . .
H27F H 0.6290 0.8309 0.5650 0.089 Uiso 1 1 calc R U . . .
C28B C 0.7828(2) 0.80034(16) 0.61393(10) 0.0438(7) Uani 1 1 d . . . . .
H28D H 0.8450 0.7885 0.6174 0.066 Uiso 1 1 calc R U . . .
H28E H 0.7861 0.8536 0.6126 0.066 Uiso 1 1 calc R U . . .
H28F H 0.7564 0.7855 0.6391 0.066 Uiso 1 1 calc R U . . .
C29B C 0.7648(3) 0.78335(17) 0.53262(10) 0.0513(9) Uani 1 1 d . . . . .
H29D H 0.8268 0.7711 0.5362 0.077 Uiso 1 1 calc R U . . .
H29E H 0.7261 0.7578 0.5050 0.077 Uiso 1 1 calc R U . . .
H29F H 0.7689 0.8368 0.5319 0.077 Uiso 1 1 calc R U . . .
C31B C 0.74277(16) 0.38185(13) 0.49770(8) 0.0229(5) Uani 1 1 d . . . . .
C32B C 0.74492(17) 0.35992(14) 0.45446(8) 0.0261(5) Uani 1 1 d . . . . .
H32B H 0.8014 0.3529 0.4469 0.031 Uiso 1 1 calc R U . . .
C33B C 0.66361(17) 0.34823(14) 0.42204(8) 0.0273(5) Uani 1 1 d . . . . .
C34B C 0.58259(17) 0.35780(14) 0.43527(8) 0.0269(5) Uani 1 1 d . . . . .
H34B H 0.5258 0.3492 0.4143 0.032 Uiso 1 1 calc R U . . .
C35B C 0.58459(17) 0.37991(14) 0.47895(8) 0.0272(5) Uani 1 1 d . . . . .
H35B H 0.5288 0.3859 0.4876 0.033 Uiso 1 1 calc R U . . .
C36B C 0.66756(19) 0.32813(16) 0.37407(9) 0.0345(6) Uani 1 1 d . . . . .
C37B C 0.5703(2) 0.3074(2) 0.34460(10) 0.0539(9) Uani 1 1 d . . . . .
H37D H 0.5372 0.3487 0.3467 0.081 Uiso 1 1 calc R U . . .
H37E H 0.5751 0.2966 0.3140 0.081 Uiso 1 1 calc R U . . .
H37F H 0.5365 0.2636 0.3543 0.081 Uiso 1 1 calc R U . . .
C38B C 0.7191(2) 0.26374(18) 0.37072(10) 0.0499(8) Uani 1 1 d . . . . .
H38D H 0.7212 0.2513 0.3399 0.075 Uiso 1 1 calc R U . . .
H38E H 0.7821 0.2779 0.3883 0.075 Uiso 1 1 calc R U . . .
H38F H 0.6870 0.2207 0.3818 0.075 Uiso 1 1 calc R U . . .
C39B C 0.7205(2) 0.39618(18) 0.35873(9) 0.0468(8) Uani 1 1 d . . . . .
H39D H 0.6877 0.4376 0.3608 0.070 Uiso 1 1 calc R U . . .
H39E H 0.7826 0.4093 0.3774 0.070 Uiso 1 1 calc R U . . .
H39F H 0.7253 0.3852 0.3281 0.070 Uiso 1 1 calc R U . . .
C41B C 0.82241(16) 0.39321(13) 0.53498(8) 0.0225(5) Uani 1 1 d . . . . .
C42B C 0.91070(17) 0.38788(14) 0.53061(8) 0.0261(5) Uani 1 1 d . . . . .
H42B H 0.9227 0.3784 0.5021 0.031 Uiso 1 1 calc R U . . .
C43B C 0.98285(16) 0.39626(13) 0.56755(8) 0.0245(5) Uani 1 1 d . . . . .
C44B C 0.96024(17) 0.40920(14) 0.60844(8) 0.0273(5) Uani 1 1 d . . . . .
H44B H 1.0067 0.4137 0.6345 0.033 Uiso 1 1 calc R U . . .
C45B C 0.87143(17) 0.41548(14) 0.61147(8) 0.0259(5) Uani 1 1 d . . . . .
H45B H 0.8581 0.4253 0.6397 0.031 Uiso 1 1 calc R U . . .
C46B C 1.08072(17) 0.39274(15) 0.56230(9) 0.0306(6) Uani 1 1 d . . . . .
C47B C 1.0820(2) 0.31918(17) 0.53641(11) 0.0475(8) Uani 1 1 d . . . . .
H47D H 1.1451 0.3171 0.5331 0.071 Uiso 1 1 calc R U . . .
H47E H 1.0602 0.2782 0.5524 0.071 Uiso 1 1 calc R U . . .
H47F H 1.0414 0.3153 0.5072 0.071 Uiso 1 1 calc R U . . .
C48B C 1.11098(19) 0.45771(16) 0.53687(9) 0.0361(6) Uani 1 1 d . . . . .
H48D H 1.1740 0.4572 0.5329 0.054 Uiso 1 1 calc R U . . .
H48E H 1.0691 0.4531 0.5080 0.054 Uiso 1 1 calc R U . . .
H48F H 1.1092 0.5043 0.5535 0.054 Uiso 1 1 calc R U . . .
C49B C 1.14780(19) 0.4002(2) 0.60718(10) 0.0482(8) Uani 1 1 d . . . . .
H49D H 1.2100 0.3977 0.6026 0.072 Uiso 1 1 calc R U . . .
H49E H 1.1483 0.4477 0.6235 0.072 Uiso 1 1 calc R U . . .
H49F H 1.1278 0.3599 0.6241 0.072 Uiso 1 1 calc R U . . .
As1C As 0.34311(2) 0.09181(2) 0.91504(2) 0.02017(6) Uani 1 1 d . . . . .
N11C N 0.38512(13) 0.14555(11) 0.98012(6) 0.0231(4) Uani 1 1 d . . . . .
N21C N 0.36146(13) 0.19820(11) 0.90472(6) 0.0211(4) Uani 1 1 d . . . . .
N31C N 0.33653(13) 0.06063(11) 0.84690(6) 0.0227(4) Uani 1 1 d . . . . .
N41C N 0.47530(13) 0.08786(11) 0.91399(6) 0.0222(4) Uani 1 1 d . . . . .
C11C C 0.40199(16) 0.21992(14) 0.98347(8) 0.0238(5) Uani 1 1 d . . . . .
C12C C 0.43131(18) 0.26104(14) 1.02398(8) 0.0285(6) Uani 1 1 d . . . . .
H12C H 0.4427 0.3134 1.0256 0.034 Uiso 1 1 calc R U . . .
C13C C 0.44436(18) 0.22626(15) 1.06269(8) 0.0288(6) Uani 1 1 d . . . . .
C14C C 0.41928(18) 0.14948(15) 1.05804(8) 0.0297(6) Uani 1 1 d . . . . .
H14C H 0.4221 0.1237 1.0835 0.036 Uiso 1 1 calc R U . . .
C15C C 0.39050(17) 0.11070(14) 1.01688(8) 0.0269(5) Uani 1 1 d . . . . .
H15C H 0.3742 0.0584 1.0144 0.032 Uiso 1 1 calc R U . . .
C16C C 0.4875(2) 0.27137(16) 1.10707(8) 0.0351(6) Uani 1 1 d . . . . .
C17C C 0.4274(2) 0.32917(17) 1.11560(10) 0.0447(8) Uani 1 1 d . . . . .
H17G H 0.4547 0.3583 1.1440 0.067 Uiso 1 1 calc R U . . .
H17H H 0.4243 0.3620 1.0921 0.067 Uiso 1 1 calc R U . . .
H17I H 0.3650 0.3039 1.1161 0.067 Uiso 1 1 calc R U . . .
C18C C 0.5842(2) 0.31118(17) 1.10555(10) 0.0437(7) Uani 1 1 d . . . . .
H18G H 0.6124 0.3403 1.1339 0.066 Uiso 1 1 calc R U . . .
H18H H 0.6222 0.2747 1.0997 0.066 Uiso 1 1 calc R U . . .
H18I H 0.5801 0.3441 1.0821 0.066 Uiso 1 1 calc R U . . .
C19C C 0.4937(3) 0.22181(18) 1.14490(9) 0.0489(8) Uani 1 1 d . . . . .
H19G H 0.5216 0.2522 1.1729 0.073 Uiso 1 1 calc R U . . .
H19H H 0.4317 0.1966 1.1460 0.073 Uiso 1 1 calc R U . . .
H19I H 0.5319 0.1850 1.1399 0.073 Uiso 1 1 calc R U . . .
C21C C 0.38602(16) 0.24979(14) 0.94051(8) 0.0234(5) Uani 1 1 d . . . . .
C22C C 0.39354(18) 0.32402(14) 0.93558(8) 0.0287(6) Uani 1 1 d . . . . .
H22C H 0.4096 0.3588 0.9610 0.034 Uiso 1 1 calc R U . . .
C23C C 0.37815(17) 0.34915(14) 0.89411(9) 0.0283(6) Uani 1 1 d . . . . .
C24C C 0.35270(18) 0.29504(15) 0.85830(8) 0.0301(6) Uani 1 1 d . . . . .
H24C H 0.3408 0.3093 0.8293 0.036 Uiso 1 1 calc R U . . .
C25C C 0.34450(17) 0.22146(14) 0.86431(8) 0.0269(5) Uani 1 1 d . . . . .
H25C H 0.3263 0.1859 0.8392 0.032 Uiso 1 1 calc R U . . .
C26C C 0.3854(2) 0.43171(15) 0.88826(9) 0.0344(6) Uani 1 1 d . . . . .
C27C C 0.2888(2) 0.45098(18) 0.88675(13) 0.0554(9) Uani 1 1 d . . . . .
H27G H 0.2446 0.4213 0.8619 0.083 Uiso 1 1 calc R U . . .
H27H H 0.2694 0.4403 0.9143 0.083 Uiso 1 1 calc R U . . .
H27I H 0.2909 0.5036 0.8831 0.083 Uiso 1 1 calc R U . . .
C28C C 0.4531(2) 0.47817(16) 0.92697(11) 0.0446(8) Uani 1 1 d . . . . .
H28G H 0.4331 0.4677 0.9544 0.067 Uiso 1 1 calc R U . . .
H28H H 0.5147 0.4660 0.9283 0.067 Uiso 1 1 calc R U . . .
H28I H 0.4552 0.5307 0.9231 0.067 Uiso 1 1 calc R U . . .
C29C C 0.4178(3) 0.44881(18) 0.84596(11) 0.0565(9) Uani 1 1 d . . . . .
H29G H 0.3747 0.4192 0.8207 0.085 Uiso 1 1 calc R U . . .
H29H H 0.4200 0.5014 0.8424 0.085 Uiso 1 1 calc R U . . .
H29I H 0.4795 0.4368 0.8476 0.085 Uiso 1 1 calc R U . . .
C31C C 0.41563(16) 0.04515(13) 0.83759(8) 0.0227(5) Uani 1 1 d . . . . .
C32C C 0.41894(17) 0.01196(14) 0.79700(8) 0.0282(6) Uani 1 1 d . . . . .
H32C H 0.4760 0.0029 0.7910 0.034 Uiso 1 1 calc R U . . .
C33C C 0.33761(18) -0.00837(14) 0.76467(8) 0.0295(6) Uani 1 1 d . . . . .
C34C C 0.25645(17) 0.00618(15) 0.77560(8) 0.0297(6) Uani 1 1 d . . . . .
H34C H 0.1998 -0.0073 0.7546 0.036 Uiso 1 1 calc R U . . .
C35C C 0.25737(17) 0.04012(14) 0.81680(8) 0.0258(5) Uani 1 1 d . . . . .
H35C H 0.2011 0.0490 0.8239 0.031 Uiso 1 1 calc R U . . .
C36C C 0.3426(2) -0.04122(18) 0.71922(10) 0.0433(8) Uani 1 1 d . . . . .
C37C C 0.2467(2) -0.0689(2) 0.69031(10) 0.0639(11) Uani 1 1 d . . . . .
H37G H 0.2527 -0.0897 0.6614 0.096 Uiso 1 1 calc R U . . .
H37H H 0.2128 -0.1072 0.7043 0.096 Uiso 1 1 calc R U . . .
H37I H 0.2130 -0.0277 0.6867 0.096 Uiso 1 1 calc R U . . .
C38C C 0.3947(2) 0.0206(2) 0.69801(10) 0.0576(10) Uani 1 1 d . . . . .
H38G H 0.3995 0.0017 0.6685 0.086 Uiso 1 1 calc R U . . .
H38H H 0.3611 0.0620 0.6958 0.086 Uiso 1 1 calc R U . . .
H38I H 0.4567 0.0376 0.7162 0.086 Uiso 1 1 calc R U . . .
C39C C 0.3965(2) -0.1052(2) 0.72341(12) 0.0639(11) Uani 1 1 d . . . . .
H39G H 0.3993 -0.1260 0.6940 0.096 Uiso 1 1 calc R U . . .
H39H H 0.4592 -0.0869 0.7405 0.096 Uiso 1 1 calc R U . . .
H39I H 0.3653 -0.1436 0.7384 0.096 Uiso 1 1 calc R U . . .
C41C C 0.49502(16) 0.06465(13) 0.87480(8) 0.0231(5) Uani 1 1 d . . . . .
C42C C 0.58399(17) 0.05815(14) 0.87165(8) 0.0263(5) Uani 1 1 d . . . . .
H42C H 0.5960 0.0427 0.8439 0.032 Uiso 1 1 calc R U . . .
C43C C 0.65636(17) 0.07399(14) 0.90860(8) 0.0264(5) Uani 1 1 d . . . . .
C44C C 0.63416(17) 0.09605(15) 0.94821(8) 0.0295(6) Uani 1 1 d . . . . .
H44C H 0.6810 0.1067 0.9743 0.035 Uiso 1 1 calc R U . . .
C45C C 0.54453(17) 0.10270(14) 0.94999(8) 0.0277(5) Uani 1 1 d . . . . .
H45C H 0.5313 0.1182 0.9774 0.033 Uiso 1 1 calc R U . . .
C46C C 0.75448(18) 0.06846(16) 0.90421(9) 0.0326(6) Uani 1 1 d . . . . .
C47C C 0.7569(2) -0.01076(18) 0.88667(12) 0.0513(8) Uani 1 1 d . . . . .
H47G H 0.8199 -0.0145 0.8838 0.077 Uiso 1 1 calc R U . . .
H47H H 0.7375 -0.0450 0.9072 0.077 Uiso 1 1 calc R U . . .
H47I H 0.7150 -0.0234 0.8578 0.077 Uiso 1 1 calc R U . . .
C48C C 0.78193(18) 0.12258(17) 0.87168(9) 0.0366(7) Uani 1 1 d . . . . .
H48G H 0.8449 0.1201 0.8683 0.055 Uiso 1 1 calc R U . . .
H48H H 0.7392 0.1093 0.8430 0.055 Uiso 1 1 calc R U . . .
H48I H 0.7792 0.1729 0.8830 0.055 Uiso 1 1 calc R U . . .
C49C C 0.82288(19) 0.0892(2) 0.94879(10) 0.0477(8) Uani 1 1 d . . . . .
H49G H 0.8852 0.0852 0.9450 0.072 Uiso 1 1 calc R U . . .
H49H H 0.8220 0.1401 0.9598 0.072 Uiso 1 1 calc R U . . .
H49I H 0.8051 0.0556 0.9699 0.072 Uiso 1 1 calc R U . . .
S1 S 0.01954(5) 0.58211(4) 0.26345(2) 0.03150(15) Uani 1 1 d . . . . .
S2 S -0.21988(4) 0.81445(4) 0.25856(2) 0.02848(14) Uani 1 1 d . . . . .
S3 S 0.29584(5) 0.99242(4) 0.24888(3) 0.03750(17) Uani 1 1 d . . . . .
S4 S 0.68714(5) 0.21670(4) 0.58391(2) 0.03727(17) Uani 1 1 d . . . . .
S5 S 0.44731(4) 0.45529(4) 0.58697(2) 0.02719(14) Uani 1 1 d . . . . .
S6 S 0.96871(5) 0.63278(4) 0.59122(2) 0.03463(16) Uani 1 1 d . . . . .
S7 S 0.34902(5) -0.09936(4) 0.92670(2) 0.03111(15) Uani 1 1 d . . . . .
S8 S 0.11768(4) 0.13462(4) 0.92096(2) 0.02724(14) Uani 1 1 d . . . . .
S9 S 0.63563(5) 0.31029(4) 0.90920(2) 0.03597(16) Uani 1 1 d . . . . .
F11 F -0.12701(17) 0.48987(13) 0.22106(9) 0.0910(8) Uani 1 1 d . . . . .
F12 F -0.14146(14) 0.53947(13) 0.28279(8) 0.0743(7) Uani 1 1 d . . . . .
F13 F -0.14538(14) 0.60273(13) 0.22705(7) 0.0716(6) Uani 1 1 d . . . . .
F21 F -0.27693(15) 0.74789(14) 0.32224(7) 0.0739(7) Uani 1 1 d . . . . .
F22 F -0.29063(15) 0.67673(11) 0.26304(8) 0.0713(6) Uani 1 1 d . . . . .
F23 F -0.15687(13) 0.71378(12) 0.30511(7) 0.0616(6) Uani 1 1 d . . . . .
F31 F 0.27095(16) 1.01924(17) 0.32887(8) 0.0961(9) Uani 1 1 d . . . . .
F32 F 0.38147(17) 0.96021(15) 0.32491(8) 0.0832(7) Uani 1 1 d . . . . .
F33 F 0.39999(16) 1.07589(14) 0.31827(8) 0.0848(8) Uani 1 1 d . . . . .
F41 F 0.5443(2) 0.12452(17) 0.53922(11) 0.1353(13) Uani 1 1 d . . . . .
F42 F 0.52167(17) 0.17772(17) 0.59880(11) 0.1043(9) Uani 1 1 d . . . . .
F43 F 0.52714(19) 0.23903(18) 0.54222(9) 0.1137(11) Uani 1 1 d . . . . .
F51 F 0.38261(13) 0.37241(12) 0.64292(6) 0.0611(6) Uani 1 1 d . . . . .
F52 F 0.37466(15) 0.31497(10) 0.57981(7) 0.0668(6) Uani 1 1 d . . . . .
F53 F 0.50536(13) 0.34510(11) 0.62561(7) 0.0625(6) Uani 1 1 d . . . . .
F61 F 0.94234(16) 0.64027(16) 0.67192(7) 0.0876(8) Uani 1 1 d . . . . .
F62 F 1.07050(16) 0.70438(13) 0.66475(7) 0.0748(7) Uani 1 1 d . . . . .
F63 F 1.05495(15) 0.58628(14) 0.66280(7) 0.0766(7) Uani 1 1 d . . . . .
F71 F 0.20267(17) -0.18754(13) 0.88086(8) 0.0864(8) Uani 1 1 d . . . . .
F72 F 0.18310(14) -0.13642(14) 0.94149(8) 0.0754(7) Uani 1 1 d . . . . .
F73 F 0.18977(14) -0.07268(12) 0.88644(7) 0.0668(6) Uani 1 1 d . . . . .
F81 F 0.05884(14) 0.06678(13) 0.98406(6) 0.0627(6) Uani 1 1 d . . . . .
F82 F 0.04696(14) -0.00353(11) 0.92477(7) 0.0615(5) Uani 1 1 d . . . . .
F83 F 0.18021(12) 0.03403(11) 0.96773(6) 0.0567(5) Uani 1 1 d . . . . .
F91 F 0.71388(17) 0.27329(14) 0.98544(7) 0.0790(7) Uani 1 1 d . . . . .
F92 F 0.74361(14) 0.38887(12) 0.97964(7) 0.0667(6) Uani 1 1 d . . . . .
F93 F 0.61034(16) 0.34013(17) 0.98875(7) 0.0943(9) Uani 1 1 d . . . . .
O11 O 0.02896(15) 0.64912(11) 0.29257(6) 0.0420(5) Uani 1 1 d . . . . .
O12 O 0.04563(17) 0.59612(12) 0.22256(7) 0.0518(6) Uani 1 1 d . . . . .
O13 O 0.05283(14) 0.52295(11) 0.28507(7) 0.0435(5) Uani 1 1 d . . . . .
O21 O -0.17282(13) 0.79051(12) 0.22525(6) 0.0383(5) Uani 1 1 d . . . . .
O22 O -0.16340(15) 0.87067(12) 0.29111(7) 0.0502(6) Uani 1 1 d . . . . .
O23 O -0.31263(13) 0.82450(11) 0.24103(6) 0.0393(5) Uani 1 1 d . . . . .
O31 O 0.37824(14) 0.98792(13) 0.23250(7) 0.0505(6) Uani 1 1 d . . . . .
O32 O 0.25399(16) 1.05471(13) 0.23712(9) 0.0631(7) Uani 1 1 d . . . . .
O33 O 0.23248(15) 0.92436(12) 0.24535(7) 0.0490(5) Uani 1 1 d . . . . .
O41 O 0.69300(15) 0.28409(11) 0.61100(7) 0.0430(5) Uani 1 1 d . . . . .
O42 O 0.7205(2) 0.22704(16) 0.54459(8) 0.0786(9) Uani 1 1 d . . . . .
O43 O 0.71457(17) 0.15823(12) 0.60821(7) 0.0537(6) Uani 1 1 d . . . . .
O51 O 0.49681(13) 0.43916(12) 0.55302(6) 0.0393(5) Uani 1 1 d . . . . .
O52 O 0.50218(15) 0.50432(12) 0.62369(7) 0.0475(5) Uani 1 1 d . . . . .
O53 O 0.35616(13) 0.46908(11) 0.57031(6) 0.0372(5) Uani 1 1 d . . . . .
O61 O 1.05178(14) 0.63334(12) 0.57434(7) 0.0443(5) Uani 1 1 d . . . . .
O62 O 0.90428(14) 0.56392(12) 0.58239(8) 0.0492(6) Uani 1 1 d . . . . .
O63 O 0.92830(15) 0.69694(12) 0.58470(8) 0.0521(6) Uani 1 1 d . . . . .
O71 O 0.35946(15) -0.03136(11) 0.95493(6) 0.0414(5) Uani 1 1 d . . . . .
O72 O 0.38149(17) -0.08873(13) 0.88696(7) 0.0523(6) Uani 1 1 d . . . . .
O73 O 0.37459(15) -0.15982(11) 0.94993(6) 0.0406(5) Uani 1 1 d . . . . .
O81 O 0.16601(13) 0.11078(11) 0.88792(6) 0.0372(5) Uani 1 1 d . . . . .
O82 O 0.17374(15) 0.19043(12) 0.95377(7) 0.0493(6) Uani 1 1 d . . . . .
O83 O 0.02556(12) 0.14495(11) 0.90300(6) 0.0369(4) Uani 1 1 d . . . . .
O91 O 0.60180(17) 0.37610(13) 0.89750(8) 0.0589(6) Uani 1 1 d . . . . .
O92 O 0.56599(14) 0.24531(12) 0.90455(7) 0.0476(5) Uani 1 1 d . . . . .
O93 O 0.71677(14) 0.29993(13) 0.89322(7) 0.0506(6) Uani 1 1 d . . . . .
C1 C -0.1049(2) 0.55141(19) 0.24793(12) 0.0492(8) Uani 1 1 d . . . . .
C2 C -0.2369(2) 0.73423(19) 0.28881(11) 0.0450(8) Uani 1 1 d . . . . .
C3 C 0.3391(2) 1.0130(2) 0.30785(12) 0.0556(9) Uani 1 1 d . . . . .
C4 C 0.5616(3) 0.1869(2) 0.56550(15) 0.0737(12) Uani 1 1 d . . . . .
C5 C 0.4261(2) 0.36741(17) 0.61005(10) 0.0402(7) Uani 1 1 d . . . . .
C6 C 1.0112(2) 0.6412(2) 0.65059(12) 0.0530(9) Uani 1 1 d . . . . .
C7 C 0.2244(2) -0.12602(19) 0.90812(11) 0.0487(8) Uani 1 1 d . . . . .
C8 C 0.0998(2) 0.05367(18) 0.95120(10) 0.0407(7) Uani 1 1 d . . . . .
C9 C 0.6775(2) 0.3292(2) 0.96852(11) 0.0503(9) Uani 1 1 d . . . . .
N1S N 0.6654(2) 0.72927(17) 0.69826(10) 0.0603(8) Uani 1 1 d D . . . .
C1S C 0.6455(2) 0.75490(18) 0.72721(10) 0.0472(8) Uani 1 1 d D . . . .
C2S C 0.6192(3) 0.7873(2) 0.76607(12) 0.0709(12) Uani 1 1 d D . . . .
H2S1 H 0.5597 0.7597 0.7692 0.085 Uiso 1 1 calc R U . . .
H2S2 H 0.6139 0.8390 0.7627 0.085 Uiso 1 1 calc R U . . .
H2S3 H 0.6663 0.7850 0.7924 0.085 Uiso 1 1 calc R U . . .
N2SA N 0.0264(7) 0.3836(6) 0.0846(4) 0.0913(18) Uiso 0.5 1 d D . P A 1
C3SA C -0.0302(7) 0.3980(6) 0.0994(4) 0.093(2) Uiso 0.5 1 d D . P A 1
C4SA C -0.0934(10) 0.4296(9) 0.1226(5) 0.195(6) Uiso 0.5 1 d D . P A 1
H4S1 H -0.1014 0.4029 0.1473 0.234 Uiso 0.5 1 calc R U P A 1
H4S2 H -0.1521 0.4262 0.1028 0.234 Uiso 0.5 1 calc R U P A 1
H4S3 H -0.0682 0.4806 0.1326 0.234 Uiso 0.5 1 calc R U P A 1
N2SB N 0.0161(7) 0.3677(7) 0.0901(4) 0.0913(18) Uiso 0.5 1 d D . P B 2
C3SB C -0.0563(7) 0.3730(6) 0.0890(4) 0.093(2) Uiso 0.5 1 d D . P B 2
C4SB C -0.1521(8) 0.3761(10) 0.0914(6) 0.195(6) Uiso 0.5 1 d D . P B 2
H4S4 H -0.1926 0.3360 0.0723 0.234 Uiso 0.5 1 calc R U P B 2
H4S5 H -0.1669 0.4222 0.0824 0.234 Uiso 0.5 1 calc R U P B 2
H4S6 H -0.1594 0.3720 0.1212 0.234 Uiso 0.5 1 calc R U P B 2
N3SA N 0.1385(11) 0.1436(8) 0.5504(5) 0.106(2) Uiso 0.5 1 d . . P C 1
C5SA C 0.2015(8) 0.1340(6) 0.5788(4) 0.074(3) Uiso 0.5 1 d . . P C 1
C6SA C 0.2846(9) 0.1255(8) 0.6039(5) 0.129(5) Uiso 0.5 1 d . . P C 1
H6S1 H 0.3145 0.0956 0.5869 0.154 Uiso 0.5 1 calc R U P C 1
H6S2 H 0.2741 0.1018 0.6295 0.154 Uiso 0.5 1 calc R U P C 1
H6S3 H 0.3231 0.1730 0.6130 0.154 Uiso 0.5 1 calc R U P C 1
N3SB N 0.1232(11) 0.1411(9) 0.5592(5) 0.106(2) Uiso 0.5 1 d . . P D 2
C5SB C 0.1686(9) 0.1202(7) 0.5791(4) 0.077(3) Uiso 0.5 1 d . . P D 2
C6SB C 0.2301(9) 0.0894(7) 0.6117(4) 0.116(4) Uiso 0.5 1 d . . P D 2
H6S4 H 0.2757 0.1294 0.6299 0.139 Uiso 0.5 1 calc R U P D 2
H6S5 H 0.2619 0.0561 0.5969 0.139 Uiso 0.5 1 calc R U P D 2
H6S6 H 0.1945 0.0618 0.6305 0.139 Uiso 0.5 1 calc R U P D 2
N4SA N 0.6945(8) 0.0765(6) 0.4200(4) 0.103(2) Uiso 0.5 1 d . . P E 1
C7SA C 0.6338(7) 0.0871(5) 0.4283(3) 0.064(2) Uiso 0.5 1 d . . P E 1
C8SA C 0.5562(10) 0.1177(8) 0.4375(5) 0.148(5) Uiso 0.5 1 d . . P E 1
H8S1 H 0.5372 0.1496 0.4147 0.177 Uiso 0.5 1 calc R U P E 1
H8S2 H 0.5739 0.1468 0.4664 0.177 Uiso 0.5 1 calc R U P E 1
H8S3 H 0.5048 0.0775 0.4375 0.177 Uiso 0.5 1 calc R U P E 1
N4SB N 0.6763(9) 0.0511(6) 0.4245(4) 0.103(2) Uiso 0.5 1 d . . P F 2
C7SB C 0.6020(8) 0.0560(6) 0.4263(3) 0.081(3) Uiso 0.5 1 d . . P F 2
C8SB C 0.5043(9) 0.0472(8) 0.4291(5) 0.134(5) Uiso 0.5 1 d . . P F 2
H8S4 H 0.4783 -0.0055 0.4272 0.161 Uiso 0.5 1 calc R U P F 2
H8S5 H 0.4703 0.0694 0.4047 0.161 Uiso 0.5 1 calc R U P F 2
H8S6 H 0.4993 0.0719 0.4572 0.161 Uiso 0.5 1 calc R U P F 2
N5S N 0.1094(5) 0.6791(4) 0.8038(3) 0.092(2) Uiso 0.5 1 d D . P . .
C9S C 0.1696(6) 0.6969(5) 0.7891(3) 0.086(3) Uiso 0.5 1 d D . P . .
C10S C 0.2452(7) 0.7374(6) 0.7719(4) 0.127(4) Uiso 0.5 1 d D . P . .
H10A H 0.2197 0.7634 0.7472 0.152 Uiso 0.5 1 calc R U P . .
H10B H 0.2814 0.7026 0.7618 0.152 Uiso 0.5 1 calc R U P . .
H10C H 0.2850 0.7733 0.7953 0.152 Uiso 0.5 1 calc R U P . .
N6S N 0.0151(2) 0.89551(18) 0.64716(10) 0.0603(8) Uani 1 1 d . . . . .
C11S C 0.0421(2) 0.87016(18) 0.61964(11) 0.0430(7) Uani 1 1 d . . . . .
C12S C 0.0765(2) 0.83858(19) 0.58315(11) 0.0543(9) Uani 1 1 d . . . . .
H12D H 0.0328 0.8396 0.5554 0.065 Uiso 1 1 calc R U . . .
H12E H 0.0830 0.7874 0.5875 0.065 Uiso 1 1 calc R U . . .
H12F H 0.1366 0.8676 0.5821 0.065 Uiso 1 1 calc R U . . .
N7S N 0.3290(2) 0.42151(18) 0.01417(10) 0.0599(8) Uani 1 1 d . . . . .
C13S C 0.2981(2) 0.43837(18) 0.04284(11) 0.0444(8) Uani 1 1 d . . . . .
C14S C 0.2600(2) 0.4595(2) 0.08031(11) 0.0563(9) Uani 1 1 d . . . . .
H14D H 0.2638 0.4217 0.1009 0.068 Uiso 1 1 calc R U . . .
H14E H 0.1954 0.4639 0.0701 0.068 Uiso 1 1 calc R U . . .
H14F H 0.2953 0.5070 0.0952 0.068 Uiso 1 1 calc R U . . .
N8S N 0.2229(4) 0.2174(5) 0.1220(2) 0.186(3) Uani 1 1 d . . . . .
C15S C 0.1606(5) 0.2127(4) 0.0939(2) 0.123(2) Uani 1 1 d . . . . .
C16S C 0.0797(5) 0.2033(4) 0.0598(2) 0.155(3) Uani 1 1 d . . . . .
H16A H 0.0595 0.1507 0.0494 0.186 Uiso 1 1 calc R U . . .
H16B H 0.0934 0.2308 0.0354 0.186 Uiso 1 1 calc R U . . .
H16C H 0.0305 0.2219 0.0713 0.186 Uiso 1 1 calc R U . . .
N9S N 0.4274(4) 0.6195(2) 0.76804(13) 0.1120(16) Uani 1 1 d . . . . .
C17S C 0.4266(4) 0.5653(3) 0.74917(13) 0.0775(13) Uani 1 1 d . . . . .
C18S C 0.4237(4) 0.4960(3) 0.72413(15) 0.1056(19) Uani 1 1 d . . . . .
H18J H 0.3595 0.4746 0.7102 0.127 Uiso 1 1 calc R U . . .
H18K H 0.4497 0.4619 0.7438 0.127 Uiso 1 1 calc R U . . .
H18L H 0.4598 0.5043 0.7013 0.127 Uiso 1 1 calc R U . . .

loop_
_atom_site_aniso_label
_atom_site_aniso_U_11
_atom_site_aniso_U_22
_atom_site_aniso_U_33
_atom_site_aniso_U_23
_atom_site_aniso_U_13
_atom_site_aniso_U_12
As1A 0.01788(12) 0.02545(13) 0.01990(12) 0.00336(10) 0.00479(9) 0.00346(9)
N11A 0.0250(11) 0.0279(11) 0.0209(10) 0.0031(8) 0.0074(8) 0.0032(9)
N21A 0.0172(10) 0.0271(11) 0.0203(10) 0.0026(8) 0.0033(8) 0.0037(8)
N31A 0.0210(10) 0.0250(11) 0.0205(10) 0.0025(8) 0.0035(8) 0.0030(8)
N41A 0.0164(10) 0.0248(11) 0.0208(10) 0.0033(8) 0.0032(8) 0.0028(8)
C11A 0.0231(13) 0.0276(13) 0.0227(12) 0.0039(10) 0.0070(10) 0.0047(10)
C12A 0.0396(16) 0.0274(14) 0.0257(13) 0.0015(11) 0.0084(11) 0.0079(12)
C13A 0.0364(15) 0.0371(15) 0.0198(12) 0.0008(11) 0.0067(11) 0.0091(12)
C14A 0.0346(15) 0.0358(15) 0.0222(12) 0.0074(11) 0.0086(11) 0.0064(12)
C15A 0.0294(14) 0.0280(14) 0.0246(12) 0.0069(10) 0.0076(10) 0.0050(11)
C16A 0.064(2) 0.0402(17) 0.0199(13) 0.0008(12) 0.0045(13) 0.0150(15)
C17A 0.078(3) 0.052(2) 0.0345(17) -0.0077(15) 0.0136(16) 0.0219(18)
C18A 0.104(3) 0.053(2) 0.0216(15) 0.0034(14) 0.0048(17) 0.006(2)
C19A 0.059(2) 0.0433(19) 0.0437(19) -0.0083(15) -0.0055(16) 0.0067(16)
C21A 0.0215(12) 0.0289(14) 0.0218(12) 0.0017(10) 0.0065(10) 0.0049(10)
C22A 0.0321(14) 0.0287(14) 0.0251(13) 0.0017(11) 0.0073(11) 0.0066(11)
C23A 0.0219(13) 0.0291(14) 0.0302(13) 0.0049(11) 0.0055(10) 0.0041(10)
C24A 0.0315(14) 0.0328(15) 0.0240(13) 0.0063(11) 0.0029(11) 0.0033(11)
C25A 0.0270(13) 0.0314(14) 0.0199(12) 0.0028(10) 0.0022(10) 0.0051(11)
C26A 0.0335(15) 0.0289(14) 0.0347(15) 0.0074(11) 0.0051(12) 0.0046(12)
C27A 0.0397(18) 0.0353(18) 0.081(3) 0.0113(17) 0.0023(17) 0.0085(14)
C28A 0.0470(19) 0.0270(15) 0.0512(19) 0.0041(13) 0.0003(15) -0.0021(13)
C29A 0.093(3) 0.0321(17) 0.050(2) 0.0144(15) 0.0260(19) 0.0007(18)
C31A 0.0187(12) 0.0248(13) 0.0218(12) 0.0048(10) 0.0042(9) 0.0028(10)
C32A 0.0211(13) 0.0322(14) 0.0278(13) -0.0005(11) 0.0069(10) 0.0042(10)
C33A 0.0252(13) 0.0297(14) 0.0260(13) -0.0017(11) 0.0042(10) 0.0004(11)
C34A 0.0184(12) 0.0319(14) 0.0293(13) -0.0016(11) 0.0008(10) 0.0013(10)
C35A 0.0172(12) 0.0297(14) 0.0288(13) 0.0028(10) 0.0048(10) 0.0049(10)
C36A 0.0295(15) 0.0557(19) 0.0316(15) -0.0137(14) 0.0055(12) 0.0046(13)
C37A 0.0359(18) 0.107(3) 0.0411(18) -0.031(2) 0.0034(15) -0.0020(19)
C38A 0.054(2) 0.054(2) 0.063(2) -0.0252(18) 0.0126(18) 0.0101(17)
C39A 0.048(2) 0.080(3) 0.0303(16) -0.0035(16) 0.0128(14) 0.0058(18)
C41A 0.0212(12) 0.0230(12) 0.0236(12) 0.0035(10) 0.0059(10) 0.0032(10)
C42A 0.0244(13) 0.0292(14) 0.0251(12) 0.0042(10) 0.0101(10) 0.0048(10)
C43A 0.0195(12) 0.0273(13) 0.0302(13) 0.0107(10) 0.0053(10) 0.0057(10)
C44A 0.0203(12) 0.0363(15) 0.0238(12) 0.0064(11) 0.0015(10) 0.0040(11)
C45A 0.0218(13) 0.0364(15) 0.0219(12) 0.0049(11) 0.0034(10) 0.0052(11)
C46A 0.0188(13) 0.0413(16) 0.0330(14) 0.0111(12) 0.0054(11) 0.0071(11)
C47A 0.0336(17) 0.0498(19) 0.066(2) 0.0123(16) 0.0207(15) 0.0200(14)
C48A 0.0208(14) 0.079(2) 0.0396(17) 0.0156(16) 0.0037(12) 0.0131(14)
C49A 0.0227(14) 0.0444(17) 0.0392(16) 0.0098(13) 0.0090(12) 0.0031(12)
As1B 0.01867(13) 0.02533(14) 0.02005(12) 0.00213(10) 0.00486(9) 0.00348(10)
N11B 0.0225(11) 0.0291(12) 0.0221(10) 0.0026(9) 0.0049(8) 0.0052(9)
N21B 0.0192(10) 0.0258(11) 0.0201(10) 0.0008(8) 0.0040(8) 0.0040(8)
N31B 0.0199(10) 0.0265(11) 0.0198(10) 0.0002(8) 0.0041(8) 0.0029(8)
N41B 0.0188(10) 0.0265(11) 0.0210(10) 0.0018(8) 0.0058(8) 0.0034(8)
C11B 0.0241(13) 0.0295(14) 0.0229(12) 0.0020(10) 0.0069(10) 0.0064(10)
C12B 0.0423(16) 0.0318(15) 0.0236(13) -0.0021(11) 0.0084(12) 0.0084(12)
C13B 0.0344(15) 0.0439(17) 0.0233(13) 0.0010(12) 0.0082(11) 0.0116(12)
C14B 0.0313(14) 0.0399(16) 0.0233(13) 0.0079(11) 0.0078(11) 0.0083(12)
C15B 0.0280(14) 0.0335(14) 0.0263(13) 0.0066(11) 0.0085(11) 0.0053(11)
C16B 0.070(2) 0.0506(19) 0.0220(14) -0.0016(13) 0.0084(14) 0.0151(17)
C17B 0.148(5) 0.138(4) 0.035(2) 0.000(2) 0.022(2) 0.101(4)
C18B 0.175(5) 0.081(3) 0.032(2) -0.004(2) -0.010(3) -0.052(3)
C19B 0.071(2) 0.070(2) 0.0231(14) 0.0003(15) 0.0036(15) 0.0228(19)
C21B 0.0227(12) 0.0291(14) 0.0203(12) -0.0015(10) 0.0054(10) 0.0045(10)
C22B 0.0316(14) 0.0268(14) 0.0266(13) -0.0042(11) 0.0055(11) 0.0052(11)
C23B 0.0216(13) 0.0299(14) 0.0279(13) 0.0029(11) 0.0043(10) 0.0042(10)
C24B 0.0347(15) 0.0266(14) 0.0247(13) 0.0043(11) 0.0024(11) 0.0058(11)
C25B 0.0284(14) 0.0303(14) 0.0204(12) 0.0019(10) 0.0038(10) 0.0041(11)
C26B 0.0300(14) 0.0225(13) 0.0378(15) -0.0001(11) 0.0059(12) 0.0035(11)
C27B 0.0349(18) 0.0334(18) 0.107(3) 0.0093(18) 0.0028(19) 0.0089(14)
C28B 0.0512(19) 0.0296(16) 0.0448(18) -0.0052(13) 0.0039(15) 0.0015(14)
C29B 0.079(3) 0.0328(17) 0.0425(18) 0.0050(14) 0.0211(17) 0.0013(16)
C31B 0.0207(12) 0.0236(13) 0.0231(12) 0.0026(10) 0.0030(10) 0.0021(10)
C32B 0.0221(13) 0.0294(14) 0.0267(13) -0.0002(10) 0.0059(10) 0.0049(10)
C33B 0.0270(13) 0.0281(14) 0.0253(13) -0.0012(10) 0.0046(10) 0.0030(11)
C34B 0.0240(13) 0.0307(14) 0.0227(12) -0.0011(10) 0.0010(10) 0.0018(10)
C35B 0.0192(12) 0.0313(14) 0.0309(13) 0.0003(11) 0.0057(10) 0.0047(10)
C36B 0.0280(14) 0.0465(17) 0.0250(13) -0.0089(12) 0.0033(11) 0.0036(12)
C37B 0.0359(17) 0.087(3) 0.0296(16) -0.0159(16) -0.0005(13) 0.0025(17)
C38B 0.055(2) 0.052(2) 0.0388(17) -0.0193(15) 0.0076(15) 0.0116(16)
C39B 0.0506(19) 0.062(2) 0.0285(15) 0.0021(14) 0.0129(14) 0.0074(16)
C41B 0.0226(12) 0.0227(13) 0.0228(12) 0.0036(10) 0.0061(10) 0.0039(10)
C42B 0.0240(13) 0.0308(14) 0.0246(12) 0.0022(10) 0.0079(10) 0.0050(10)
C43B 0.0200(12) 0.0255(13) 0.0282(13) 0.0062(10) 0.0055(10) 0.0030(10)
C44B 0.0221(13) 0.0349(15) 0.0247(13) 0.0061(11) 0.0026(10) 0.0063(11)
C45B 0.0242(13) 0.0331(14) 0.0204(12) 0.0035(10) 0.0038(10) 0.0058(11)
C46B 0.0207(13) 0.0387(16) 0.0359(15) 0.0112(12) 0.0087(11) 0.0096(11)
C47B 0.0384(17) 0.0455(19) 0.067(2) 0.0077(16) 0.0219(16) 0.0172(14)
C48B 0.0255(14) 0.0437(17) 0.0411(16) 0.0125(13) 0.0109(12) 0.0040(12)
C49B 0.0243(15) 0.083(3) 0.0428(18) 0.0240(17) 0.0073(13) 0.0181(15)
As1C 0.01766(12) 0.02304(13) 0.01981(11) 0.00203(9) 0.00480(9) 0.00269(9)
N11C 0.0215(10) 0.0265(11) 0.0220(10) 0.0016(8) 0.0070(8) 0.0038(8)
N21C 0.0179(10) 0.0240(11) 0.0218(10) 0.0034(8) 0.0055(8) 0.0031(8)
N31C 0.0202(10) 0.0251(11) 0.0229(10) 0.0035(8) 0.0042(8) 0.0039(8)
N41C 0.0184(10) 0.0257(11) 0.0222(10) 0.0040(8) 0.0042(8) 0.0025(8)
C11C 0.0227(12) 0.0261(13) 0.0235(12) 0.0024(10) 0.0072(10) 0.0043(10)
C12C 0.0333(14) 0.0275(14) 0.0241(13) -0.0006(10) 0.0074(11) 0.0037(11)
C13C 0.0308(14) 0.0340(15) 0.0217(12) -0.0024(11) 0.0078(10) 0.0056(11)
C14C 0.0316(14) 0.0364(15) 0.0223(12) 0.0047(11) 0.0087(11) 0.0054(12)
C15C 0.0270(13) 0.0292(14) 0.0252(13) 0.0055(10) 0.0083(10) 0.0023(11)
C16C 0.0466(17) 0.0363(16) 0.0216(13) -0.0031(11) 0.0067(12) 0.0084(13)
C17C 0.055(2) 0.0453(18) 0.0346(16) -0.0088(13) 0.0133(14) 0.0109(15)
C18C 0.0445(18) 0.0430(18) 0.0383(16) -0.0087(13) 0.0024(14) 0.0052(14)
C19C 0.072(2) 0.0487(19) 0.0215(14) -0.0026(13) 0.0015(14) 0.0112(17)
C21C 0.0210(12) 0.0279(13) 0.0215(12) 0.0001(10) 0.0064(10) 0.0034(10)
C22C 0.0309(14) 0.0260(14) 0.0289(13) 0.0000(11) 0.0071(11) 0.0046(11)
C23C 0.0250(13) 0.0244(13) 0.0358(14) 0.0038(11) 0.0078(11) 0.0035(10)
C24C 0.0331(15) 0.0317(15) 0.0254(13) 0.0076(11) 0.0043(11) 0.0058(11)
C25C 0.0266(13) 0.0306(14) 0.0220(12) 0.0016(10) 0.0024(10) 0.0046(11)
C26C 0.0366(16) 0.0254(14) 0.0413(16) 0.0086(12) 0.0073(13) 0.0052(12)
C27C 0.0392(18) 0.0347(18) 0.090(3) 0.0152(17) 0.0045(18) 0.0082(14)
C28C 0.0488(19) 0.0250(15) 0.055(2) 0.0027(13) 0.0047(15) -0.0014(13)
C29C 0.086(3) 0.0357(18) 0.051(2) 0.0155(15) 0.0240(19) 0.0022(17)
C31C 0.0204(12) 0.0241(13) 0.0231(12) 0.0012(10) 0.0060(10) 0.0013(10)
C32C 0.0220(13) 0.0317(14) 0.0306(14) -0.0047(11) 0.0094(11) 0.0021(11)
C33C 0.0281(14) 0.0310(14) 0.0269(13) -0.0046(11) 0.0079(11) -0.0011(11)
C34C 0.0218(13) 0.0350(15) 0.0282(13) -0.0025(11) 0.0016(10) 0.0002(11)
C35C 0.0181(12) 0.0323(14) 0.0252(12) 0.0006(10) 0.0024(10) 0.0029(10)
C36C 0.0323(16) 0.057(2) 0.0342(16) -0.0188(14) 0.0070(12) -0.0014(14)
C37C 0.0392(19) 0.098(3) 0.0401(18) -0.0350(19) 0.0060(15) -0.0086(18)
C38C 0.051(2) 0.087(3) 0.0299(16) -0.0082(17) 0.0140(15) -0.0043(19)
C39C 0.053(2) 0.066(2) 0.066(2) -0.0357(19) 0.0118(18) 0.0091(18)
C41C 0.0209(12) 0.0245(13) 0.0241(12) 0.0016(10) 0.0065(10) 0.0030(10)
C42C 0.0233(13) 0.0302(14) 0.0272(13) 0.0035(11) 0.0086(10) 0.0060(10)
C43C 0.0206(12) 0.0286(14) 0.0320(14) 0.0103(11) 0.0076(10) 0.0047(10)
C44C 0.0181(12) 0.0422(16) 0.0276(13) 0.0091(11) 0.0026(10) 0.0044(11)
C45C 0.0213(13) 0.0366(15) 0.0244(13) 0.0039(11) 0.0035(10) 0.0039(11)
C46C 0.0217(13) 0.0425(16) 0.0377(15) 0.0146(12) 0.0091(11) 0.0103(12)
C47C 0.0371(18) 0.050(2) 0.076(2) 0.0108(17) 0.0210(17) 0.0203(15)
C48C 0.0230(14) 0.0504(18) 0.0396(16) 0.0157(14) 0.0112(12) 0.0056(12)
C49C 0.0195(14) 0.084(3) 0.0432(17) 0.0218(17) 0.0042(12) 0.0146(15)
S1 0.0356(4) 0.0303(4) 0.0295(3) 0.0077(3) 0.0067(3) 0.0067(3)
S2 0.0216(3) 0.0378(4) 0.0273(3) 0.0065(3) 0.0063(3) 0.0064(3)
S3 0.0278(4) 0.0370(4) 0.0498(4) 0.0016(3) 0.0158(3) 0.0040(3)
S4 0.0463(4) 0.0346(4) 0.0317(4) 0.0032(3) 0.0078(3) 0.0101(3)
S5 0.0217(3) 0.0347(4) 0.0262(3) 0.0052(3) 0.0067(2) 0.0053(3)
S6 0.0271(4) 0.0346(4) 0.0440(4) 0.0022(3) 0.0128(3) 0.0052(3)
S7 0.0348(4) 0.0277(3) 0.0299(3) 0.0046(3) 0.0030(3) 0.0067(3)
S8 0.0219(3) 0.0342(4) 0.0268(3) 0.0058(3) 0.0059(2) 0.0065(3)
S9 0.0264(4) 0.0394(4) 0.0437(4) 0.0006(3) 0.0136(3) 0.0045(3)
F11 0.0722(17) 0.0690(16) 0.105(2) -0.0305(14) -0.0134(14) -0.0106(12)
F12 0.0435(12) 0.0937(17) 0.0894(17) 0.0231(14) 0.0273(12) 0.0013(11)
F13 0.0515(13) 0.0827(16) 0.0747(15) 0.0120(12) -0.0120(11) 0.0240(11)
F21 0.0610(14) 0.1164(19) 0.0606(13) 0.0450(13) 0.0369(11) 0.0195(13)
F22 0.0615(14) 0.0476(12) 0.0972(17) 0.0235(12) 0.0067(12) -0.0069(10)
F23 0.0428(11) 0.0804(15) 0.0730(14) 0.0493(12) 0.0148(10) 0.0239(10)
F31 0.0659(15) 0.154(3) 0.0690(15) -0.0236(16) 0.0415(13) 0.0029(16)
F32 0.0754(17) 0.111(2) 0.0594(14) 0.0192(14) 0.0058(12) 0.0114(15)
F33 0.0724(16) 0.0868(17) 0.0784(16) -0.0343(13) 0.0190(13) -0.0206(13)
F41 0.126(3) 0.099(2) 0.131(3) -0.049(2) -0.033(2) -0.0279(19)
F42 0.0569(16) 0.114(2) 0.139(3) 0.0148(19) 0.0323(17) -0.0105(15)
F43 0.0837(19) 0.137(3) 0.100(2) 0.0099(19) -0.0412(16) 0.0377(18)
F51 0.0553(12) 0.0793(15) 0.0586(12) 0.0308(11) 0.0308(10) 0.0080(11)
F52 0.0741(15) 0.0380(11) 0.0786(15) 0.0040(10) 0.0069(12) -0.0066(10)
F53 0.0477(12) 0.0721(14) 0.0802(14) 0.0455(12) 0.0177(10) 0.0267(10)
F61 0.0653(15) 0.143(2) 0.0595(14) 0.0020(14) 0.0391(12) 0.0059(15)
F62 0.0718(15) 0.0868(17) 0.0522(13) -0.0152(11) 0.0101(11) -0.0118(13)
F63 0.0635(14) 0.1020(19) 0.0693(15) 0.0427(13) 0.0115(11) 0.0186(13)
F71 0.0772(17) 0.0602(14) 0.0928(18) -0.0261(13) -0.0209(13) -0.0104(12)
F72 0.0464(12) 0.0926(17) 0.0895(17) 0.0231(14) 0.0246(12) 0.0014(12)
F73 0.0514(12) 0.0767(15) 0.0652(13) 0.0108(11) -0.0148(10) 0.0222(11)
F81 0.0551(12) 0.0945(16) 0.0533(12) 0.0324(11) 0.0327(10) 0.0208(11)
F82 0.0548(12) 0.0427(11) 0.0843(15) 0.0166(10) 0.0148(11) -0.0038(9)
F83 0.0405(11) 0.0744(14) 0.0666(13) 0.0429(11) 0.0146(9) 0.0246(10)
F91 0.0853(17) 0.0878(17) 0.0558(14) 0.0217(12) 0.0006(12) 0.0028(14)
F92 0.0582(13) 0.0704(14) 0.0598(13) -0.0175(11) 0.0110(10) -0.0108(11)
F93 0.0591(15) 0.163(3) 0.0588(14) -0.0233(15) 0.0347(12) 0.0001(15)
O11 0.0528(13) 0.0345(11) 0.0348(11) 0.0007(9) 0.0015(9) 0.0065(10)
O12 0.0683(16) 0.0527(14) 0.0417(12) 0.0157(10) 0.0232(11) 0.0135(12)
O13 0.0463(13) 0.0375(12) 0.0506(13) 0.0156(10) 0.0103(10) 0.0143(10)
O21 0.0319(11) 0.0550(13) 0.0336(10) 0.0094(9) 0.0139(8) 0.0138(9)
O22 0.0456(13) 0.0548(14) 0.0408(12) -0.0033(10) -0.0008(10) -0.0022(11)
O23 0.0250(10) 0.0538(13) 0.0432(11) 0.0123(10) 0.0085(9) 0.0140(9)
O31 0.0322(12) 0.0696(16) 0.0525(13) -0.0016(11) 0.0198(10) 0.0070(11)
O32 0.0490(15) 0.0447(14) 0.100(2) 0.0140(13) 0.0191(14) 0.0131(11)
O33 0.0402(12) 0.0415(12) 0.0621(15) 0.0039(11) 0.0117(11) -0.0026(10)
O41 0.0538(14) 0.0332(11) 0.0394(12) 0.0047(9) 0.0036(10) 0.0070(10)
O42 0.119(2) 0.081(2) 0.0509(15) 0.0164(14) 0.0441(16) 0.0259(18)
O43 0.0712(16) 0.0433(13) 0.0517(14) 0.0108(11) 0.0111(12) 0.0245(12)
O51 0.0300(11) 0.0570(13) 0.0374(11) 0.0102(10) 0.0161(9) 0.0135(9)
O52 0.0475(13) 0.0497(13) 0.0369(12) -0.0024(10) 0.0008(10) -0.0032(10)
O53 0.0266(10) 0.0479(12) 0.0409(11) 0.0103(9) 0.0092(8) 0.0130(9)
O61 0.0327(11) 0.0603(14) 0.0440(12) 0.0020(10) 0.0168(9) 0.0107(10)
O62 0.0378(12) 0.0393(12) 0.0671(15) 0.0034(11) 0.0102(11) -0.0014(10)
O63 0.0425(13) 0.0421(13) 0.0755(16) 0.0100(11) 0.0157(12) 0.0129(10)
O71 0.0513(13) 0.0296(11) 0.0381(11) 0.0008(9) -0.0027(9) 0.0080(9)
O72 0.0669(16) 0.0567(14) 0.0415(12) 0.0171(11) 0.0221(11) 0.0168(12)
O73 0.0516(13) 0.0338(11) 0.0385(11) 0.0084(9) 0.0061(10) 0.0159(9)
O81 0.0308(10) 0.0520(13) 0.0356(11) 0.0114(9) 0.0159(9) 0.0136(9)
O82 0.0490(14) 0.0480(13) 0.0423(12) -0.0034(10) -0.0014(10) 0.0001(10)
O83 0.0256(10) 0.0484(12) 0.0399(11) 0.0108(9) 0.0065(8) 0.0137(9)
O91 0.0550(15) 0.0462(14) 0.0754(17) 0.0064(12) 0.0086(13) 0.0144(11)
O92 0.0364(12) 0.0468(13) 0.0567(14) 0.0024(10) 0.0124(10) -0.0032(10)
O93 0.0309(11) 0.0746(16) 0.0476(13) -0.0054(11) 0.0172(10) 0.0076(11)
C1 0.0406(19) 0.047(2) 0.054(2) -0.0017(16) -0.0005(16) 0.0064(15)
C2 0.0304(16) 0.058(2) 0.0518(19) 0.0253(16) 0.0139(14) 0.0095(15)
C3 0.042(2) 0.071(3) 0.053(2) -0.0085(19) 0.0205(17) 0.0001(18)
C4 0.071(3) 0.066(3) 0.068(3) -0.012(2) -0.014(2) 0.007(2)
C5 0.0343(16) 0.0458(18) 0.0439(17) 0.0176(14) 0.0098(13) 0.0096(14)
C6 0.0408(19) 0.068(2) 0.049(2) 0.0040(18) 0.0182(16) -0.0007(17)
C7 0.0410(19) 0.046(2) 0.052(2) -0.0020(16) -0.0015(15) 0.0054(15)
C8 0.0320(16) 0.0513(19) 0.0450(17) 0.0192(15) 0.0128(13) 0.0145(14)
C9 0.0408(19) 0.066(2) 0.0437(19) -0.0011(17) 0.0164(15) 0.0008(17)
N1S 0.0587(19) 0.067(2) 0.0596(19) -0.0081(16) 0.0249(16) 0.0138(16)
C1S 0.0402(18) 0.049(2) 0.052(2) 0.0001(16) 0.0170(15) 0.0016(15)
C2S 0.088(3) 0.063(3) 0.067(3) -0.008(2) 0.046(2) -0.001(2)
N6S 0.0500(18) 0.072(2) 0.0588(19) -0.0059(16) 0.0122(15) 0.0147(16)
C11S 0.0341(17) 0.0477(19) 0.0469(19) 0.0096(15) 0.0072(14) 0.0062(14)
C12S 0.053(2) 0.056(2) 0.060(2) 0.0118(17) 0.0250(17) 0.0080(17)
N7S 0.0534(18) 0.077(2) 0.0490(17) -0.0107(15) 0.0119(14) 0.0179(16)
C13S 0.0347(17) 0.0480(19) 0.0470(19) -0.0030(15) 0.0038(14) 0.0066(14)
C14S 0.052(2) 0.071(2) 0.0469(19) -0.0033(17) 0.0176(16) 0.0120(18)
N8S 0.108(5) 0.272(9) 0.151(6) 0.067(6) 0.024(4) -0.063(5)
C15S 0.127(6) 0.143(6) 0.084(4) 0.021(4) 0.026(4) -0.026(5)
C16S 0.218(8) 0.134(6) 0.099(5) -0.017(4) -0.024(5) 0.075(6)
N9S 0.171(5) 0.091(3) 0.059(2) -0.015(2) -0.009(3) 0.028(3)
C17S 0.116(4) 0.072(3) 0.039(2) 0.000(2) 0.005(2) 0.017(3)
C18S 0.177(6) 0.080(3) 0.062(3) 0.005(2) 0.027(3) 0.031(4)

loop_
_atom_type_symbol
_atom_type_description
_atom_type_scat_dispersion_real
_atom_type_scat_dispersion_imag
_atom_type_scat_source
C C 0.0033 0.0016 'International Tables Vol C Tables 4.2.6.8 and 6.1.1.4'
H H 0.0000 0.0000 'International Tables Vol C Tables 4.2.6.8 and 6.1.1.4'
N N 0.0061 0.0033 'International Tables Vol C Tables 4.2.6.8 and 6.1.1.4'
O O 0.0106 0.0060 'International Tables Vol C Tables 4.2.6.8 and 6.1.1.4'
F F 0.0171 0.0103 'International Tables Vol C Tables 4.2.6.8 and 6.1.1.4'
S S 0.1246 0.1234 'International Tables Vol C Tables 4.2.6.8 and 6.1.1.4'
As As 0.0499 2.0058 'International Tables Vol C Tables 4.2.6.8 and 6.1.1.4'

loop_
_geom_angle_atom_site_label_1
_geom_angle_atom_site_label_2
_geom_angle_atom_site_label_3
_geom_angle
N21A As1A N41A 91.54(8)
N21A As1A N11A 77.67(8)
N41A As1A N11A 89.96(8)
N21A As1A N31A 90.45(8)
N41A As1A N31A 77.76(8)
N11A As1A N31A 162.75(8)
N21A As1A O11 159.61(7)
N41A As1A O11 78.97(7)
N11A As1A O11 84.25(7)
N31A As1A O11 104.88(7)
N21A As1A O21 78.78(7)
N41A As1A O21 160.06(7)
N11A As1A O21 104.70(7)
N31A As1A O21 84.85(7)
O11 As1A O21 115.37(6)
C15A N11A C11A 119.5(2)
C15A N11A As1A 124.51(17)
C11A N11A As1A 115.61(16)
C25A N21A C21A 118.0(2)
C25A N21A As1A 123.59(17)
C21A N21A As1A 118.18(16)
C35A N31A C31A 119.7(2)
C35A N31A As1A 123.42(16)
C31A N31A As1A 115.15(15)
C45A N41A C41A 118.6(2)
C45A N41A As1A 123.62(16)
C41A N41A As1A 117.74(15)
N11A C11A C12A 121.1(2)
N11A C11A C21A 113.2(2)
C12A C11A C21A 125.7(2)
C11A C12A C13A 120.4(2)
C14A C13A C12A 117.0(2)
C14A C13A C16A 122.8(2)
C12A C13A C16A 120.2(2)
C15A C14A C13A 120.5(2)
N11A C15A C14A 121.3(2)
C13A C16A C18A 111.4(2)
C13A C16A C19A 107.8(2)
C18A C16A C19A 109.2(3)
C13A C16A C17A 109.9(2)
C18A C16A C17A 109.2(3)
C19A C16A C17A 109.3(3)
N21A C21A C22A 121.2(2)
N21A C21A C11A 115.1(2)
C22A C21A C11A 123.7(2)
C21A C22A C23A 121.3(2)
C24A C23A C22A 116.0(2)
C24A C23A C26A 122.7(2)
C22A C23A C26A 121.3(2)
C25A C24A C23A 121.2(2)
N21A C25A C24A 122.4(2)
C28A C26A C29A 108.8(3)
C28A C26A C27A 108.6(3)
C29A C26A C27A 110.2(3)
C28A C26A C23A 111.3(2)
C29A C26A C23A 110.6(2)
C27A C26A C23A 107.4(2)
N31A C31A C32A 121.4(2)
N31A C31A C41A 113.4(2)
C32A C31A C41A 125.2(2)
C31A C32A C33A 119.9(2)
C34A C33A C32A 117.4(2)
C34A C33A C36A 123.0(2)
C32A C33A C36A 119.6(2)
C35A C34A C33A 120.1(2)
N31A C35A C34A 121.5(2)
C33A C36A C37A 111.8(2)
C33A C36A C38A 109.9(3)
C37A C36A C38A 109.9(3)
C33A C36A C39A 107.0(2)
C37A C36A C39A 109.0(3)
C38A C36A C39A 109.2(3)
N41A C41A C42A 120.7(2)
N41A C41A C31A 115.4(2)
C42A C41A C31A 123.9(2)
C41A C42A C43A 121.4(2)
C44A C43A C42A 116.3(2)
C44A C43A C46A 123.0(2)
C42A C43A C46A 120.6(2)
C45A C44A C43A 121.0(2)
N41A C45A C44A 122.1(2)
C43A C46A C48A 111.5(2)
C43A C46A C47A 110.0(2)
C48A C46A C47A 109.4(2)
C43A C46A C49A 107.3(2)
C48A C46A C49A 109.2(2)
C47A C46A C49A 109.5(2)
N21B As1B N41B 91.77(8)
N21B As1B N11B 77.84(8)
N41B As1B N11B 90.46(8)
N21B As1B N31B 90.21(8)
N41B As1B N31B 77.68(8)
N11B As1B N31B 162.97(8)
N21B As1B O41 158.74(7)
N41B As1B O41 78.39(7)
N11B As1B O41 83.38(7)
N31B As1B O41 105.75(7)
N21B As1B O51 77.42(7)
N41B As1B O51 158.52(7)
N11B As1B O51 105.03(7)
N31B As1B O51 83.78(7)
O41 As1B O51 117.54(6)
C15B N11B C11B 119.1(2)
C15B N11B As1B 124.75(17)
C11B N11B As1B 115.42(16)
C25B N21B C21B 118.1(2)
C25B N21B As1B 123.77(16)
C21B N21B As1B 117.90(16)
C35B N31B C31B 120.1(2)
C35B N31B As1B 124.07(16)
C31B N31B As1B 114.95(15)
C45B N41B C41B 118.9(2)
C45B N41B As1B 122.87(16)
C41B N41B As1B 118.15(16)
N11B C11B C12B 121.3(2)
N11B C11B C21B 113.1(2)
C12B C11B C21B 125.7(2)
C11B C12B C13B 120.2(3)
C14B C13B C12B 117.1(2)
C14B C13B C16B 121.9(2)
C12B C13B C16B 121.0(3)
C15B C14B C13B 120.4(2)
N11B C15B C14B 121.8(2)
C19B C16B C18B 108.7(3)
C19B C16B C13B 112.9(3)
C18B C16B C13B 108.3(3)
C19B C16B C17B 108.4(3)
C18B C16B C17B 111.1(4)
C13B C16B C17B 107.5(3)
N21B C21B C22B 121.1(2)
N21B C21B C11B 115.3(2)
C22B C21B C11B 123.7(2)
C21B C22B C23B 121.5(2)
C24B C23B C22B 116.0(2)
C24B C23B C26B 121.6(2)
C22B C23B C26B 122.4(2)
C25B C24B C23B 121.4(2)
N21B C25B C24B 122.0(2)
C27B C26B C28B 109.1(3)
C27B C26B C23B 107.7(2)
C28B C26B C23B 111.1(2)
C27B C26B C29B 110.1(3)
C28B C26B C29B 108.3(2)
C23B C26B C29B 110.6(2)
N31B C31B C32B 121.3(2)
N31B C31B C41B 113.7(2)
C32B C31B C41B 125.0(2)
C31B C32B C33B 119.7(2)
C34B C33B C32B 117.6(2)
C34B C33B C36B 123.1(2)
C32B C33B C36B 119.4(2)
C35B C34B C33B 120.2(2)
N31B C35B C34B 121.1(2)
C38B C36B C33B 110.2(2)
C38B C36B C39B 109.2(3)
C33B C36B C39B 107.0(2)
C38B C36B C37B 109.4(2)
C33B C36B C37B 111.4(2)
C39B C36B C37B 109.5(3)
N41B C41B C42B 121.1(2)
N41B C41B C31B 115.2(2)
C42B C41B C31B 123.6(2)
C41B C42B C43B 120.9(2)
C44B C43B C42B 116.6(2)
C44B C43B C46B 122.9(2)
C42B C43B C46B 120.5(2)
C45B C44B C43B 120.9(2)
N41B C45B C44B 121.6(2)
C43B C46B C47B 109.7(2)
C43B C46B C49B 111.5(2)
C47B C46B C49B 109.3(2)
C43B C46B C48B 107.2(2)
C47B C46B C48B 110.2(2)
C49B C46B C48B 108.9(2)
N21C As1C N41C 91.22(8)
N21C As1C N11C 77.67(8)
N41C As1C N11C 89.62(8)
N21C As1C N31C 90.51(8)
N41C As1C N31C 77.68(8)
N11C As1C N31C 162.54(8)
N21C As1C O71 160.10(7)
N41C As1C O71 80.73(7)
N11C As1C O71 84.06(7)
N31C As1C O71 105.33(7)
N21C As1C O81 78.76(7)
N41C As1C O81 159.98(7)
N11C As1C O81 104.85(7)
N31C As1C O81 85.05(7)
O71 As1C O81 113.98(6)
C15C N11C C11C 119.6(2)
C15C N11C As1C 124.62(17)
C11C N11C As1C 115.68(16)
C25C N21C C21C 118.5(2)
C25C N21C As1C 123.13(17)
C21C N21C As1C 118.21(16)
C35C N31C C31C 119.5(2)
C35C N31C As1C 123.86(16)
C31C N31C As1C 114.74(15)
C45C N41C C41C 118.4(2)
C45C N41C As1C 123.88(16)
C41C N41C As1C 117.63(16)
N11C C11C C12C 121.1(2)
N11C C11C C21C 113.1(2)
C12C C11C C21C 125.8(2)
C11C C12C C13C 120.6(2)
C14C C13C C12C 116.5(2)
C14C C13C C16C 123.0(2)
C12C C13C C16C 120.5(2)
C15C C14C C13C 120.7(2)
N11C C15C C14C 121.2(2)
C13C C16C C18C 108.9(2)
C13C C16C C19C 111.3(2)
C18C C16C C19C 109.4(3)
C13C C16C C17C 109.1(2)
C18C C16C C17C 109.3(2)
C19C C16C C17C 108.7(2)
N21C C21C C22C 121.0(2)
N21C C21C C11C 115.2(2)
C22C C21C C11C 123.8(2)
C21C C22C C23C 121.4(2)
C22C C23C C24C 116.2(2)
C22C C23C C26C 121.8(2)
C24C C23C C26C 122.0(2)
C25C C24C C23C 121.1(2)
N21C C25C C24C 121.9(2)
C28C C26C C29C 108.6(3)
C28C C26C C23C 110.7(2)
C29C C26C C23C 110.8(2)
C28C C26C C27C 108.9(3)
C29C C26C C27C 110.5(3)
C23C C26C C27C 107.3(2)
N31C C31C C32C 121.9(2)
N31C C31C C41C 113.6(2)
C32C C31C C41C 124.4(2)
C31C C32C C33C 119.6(2)
C34C C33C C32C 117.3(2)
C34C C33C C36C 123.4(2)
C32C C33C C36C 119.2(2)
C35C C34C C33C 120.6(2)
N31C C35C C34C 121.0(2)
C33C C36C C37C 111.8(2)
C33C C36C C39C 110.1(3)
C37C C36C C39C 109.3(3)
C33C C36C C38C 106.8(2)
C37C C36C C38C 109.5(3)
C39C C36C C38C 109.2(3)
N41C C41C C42C 121.2(2)
N41C C41C C31C 115.5(2)
C42C C41C C31C 123.3(2)
C41C C42C C43C 120.9(2)
C44C C43C C42C 116.7(2)
C44C C43C C46C 123.1(2)
C42C C43C C46C 120.2(2)
C45C C44C C43C 120.7(2)
N41C C45C C44C 122.1(2)
C43C C46C C47C 109.2(2)
C43C C46C C48C 107.9(2)
C47C C46C C48C 110.1(2)
C43C C46C C49C 111.2(2)
C47C C46C C49C 109.4(2)
C48C C46C C49C 108.9(2)
O13 S1 O12 116.98(13)
O13 S1 O11 113.92(12)
O12 S1 O11 112.82(13)
O13 S1 C1 104.32(15)
O12 S1 C1 103.78(16)
O11 S1 C1 102.94(14)
O22 S2 O23 117.08(13)
O22 S2 O21 113.60(13)
O23 S2 O21 113.57(12)
O22 S2 C2 103.78(15)
O23 S2 C2 103.17(13)
O21 S2 C2 103.43(14)
O33 S3 O32 114.80(14)
O33 S3 O31 115.63(14)
O32 S3 O31 114.71(15)
O33 S3 C3 103.10(16)
O32 S3 C3 103.09(18)
O31 S3 C3 103.00(15)
O42 S4 O43 117.06(16)
O42 S4 O41 113.80(15)
O43 S4 O41 113.55(13)
O42 S4 C4 105.1(2)
O43 S4 C4 103.15(19)
O41 S4 C4 101.87(17)
O52 S5 O53 116.60(13)
O52 S5 O51 113.93(13)
O53 S5 O51 113.95(12)
O52 S5 C5 103.43(14)
O53 S5 C5 103.35(13)
O51 S5 C5 103.30(13)
O63 S6 O62 114.97(14)
O63 S6 O61 114.34(14)
O62 S6 O61 115.48(13)
O63 S6 C6 103.07(17)
O62 S6 C6 103.63(16)
O61 S6 C6 102.96(14)
O72 S7 O73 116.95(13)
O72 S7 O71 113.33(14)
O73 S7 O71 113.75(12)
O72 S7 C7 103.97(16)
O73 S7 C7 103.45(15)
O71 S7 C7 103.24(14)
O82 S8 O83 117.19(13)
O82 S8 O81 113.37(13)
O83 S8 O81 113.68(12)
O82 S8 C8 103.62(14)
O83 S8 C8 103.39(13)
O81 S8 C8 103.37(13)
O91 S9 O92 115.04(14)
O91 S9 O93 114.42(15)
O92 S9 O93 115.19(14)
O91 S9 C9 102.81(17)
O92 S9 C9 103.51(15)
O93 S9 C9 103.54(14)
S1 O11 As1A 116.05(11)
S2 O21 As1A 117.30(11)
S4 O41 As1B 123.34(11)
S5 O51 As1B 118.23(11)
S7 O71 As1C 116.93(11)
S8 O81 As1C 118.22(11)
F11 C1 F12 107.9(3)
F11 C1 F13 107.4(3)
F12 C1 F13 107.6(3)
F11 C1 S1 111.6(2)
F12 C1 S1 111.7(2)
F13 C1 S1 110.5(2)
F21 C2 F22 107.3(3)
F21 C2 F23 107.9(3)
F22 C2 F23 107.5(3)
F21 C2 S2 111.3(2)
F22 C2 S2 111.3(2)
F23 C2 S2 111.3(2)
F32 C3 F33 106.6(3)
F32 C3 F31 107.2(3)
F33 C3 F31 107.0(3)
F32 C3 S3 111.7(3)
F33 C3 S3 112.5(3)
F31 C3 S3 111.4(3)
F42 C4 F41 109.9(4)
F42 C4 F43 109.2(4)
F41 C4 F43 108.2(4)
F42 C4 S4 111.4(3)
F41 C4 S4 109.5(3)
F43 C4 S4 108.6(3)
F51 C5 F52 107.6(3)
F51 C5 F53 107.6(2)
F52 C5 F53 107.8(3)
F51 C5 S5 111.7(2)
F52 C5 S5 111.2(2)
F53 C5 S5 110.8(2)
F63 C6 F61 107.7(3)
F63 C6 F62 107.3(3)
F61 C6 F62 107.3(3)
F63 C6 S6 111.5(3)
F61 C6 S6 111.3(3)
F62 C6 S6 111.5(2)
F72 C7 F71 108.4(3)
F72 C7 F73 107.6(3)
F71 C7 F73 107.7(3)
F72 C7 S7 111.6(2)
F71 C7 S7 111.1(2)
F73 C7 S7 110.2(2)
F81 C8 F82 107.8(3)
F81 C8 F83 108.3(2)
F82 C8 F83 107.9(3)
F81 C8 S8 111.5(2)
F82 C8 S8 110.8(2)
F83 C8 S8 110.5(2)
F93 C9 F92 107.2(3)
F93 C9 F91 107.8(3)
F92 C9 F91 106.2(3)
F93 C9 S9 111.5(2)
F92 C9 S9 112.5(2)
F91 C9 S9 111.3(2)
N1S C1S C2S 178.7(4)
N2SA C3SA C4SA 169.4(12)
N2SB C3SB C4SB 174.3(15)
N3SA C5SA C6SA 167.1(14)
N3SB C5SB C6SB 174.3(17)
N4SA C7SA C8SA 167.6(14)
N4SB C7SB C8SB 169.2(14)
N5S C9S C10S 166.9(10)
N6S C11S C12S 178.5(4)
N7S C13S C14S 178.7(4)
N8S C15S C16S 176.6(8)
N9S C17S C18S 178.5(6)

loop_
_geom_bond_atom_site_label_1
_geom_bond_atom_site_label_2
_geom_bond_distance
As1A N21A 1.997(2)
As1A N41A 1.9987(19)
As1A N11A 2.124(2)
As1A N31A 2.1251(19)
As1A O11 2.705(2)
As1A O21 2.7422(19)
N11A C15A 1.345(3)
N11A C11A 1.348(3)
N21A C25A 1.346(3)
N21A C21A 1.365(3)
N31A C35A 1.343(3)
N31A C31A 1.347(3)
N41A C45A 1.346(3)
N41A C41A 1.368(3)
C11A C12A 1.380(3)
C11A C21A 1.475(3)
C12A C13A 1.394(4)
C13A C14A 1.393(4)
C13A C16A 1.531(4)
C14A C15A 1.378(3)
C16A C18A 1.537(4)
C16A C19A 1.539(5)
C16A C17A 1.540(4)
C21A C22A 1.374(3)
C22A C23A 1.397(3)
C23A C24A 1.390(4)
C23A C26A 1.534(4)
C24A C25A 1.365(4)
C26A C28A 1.526(4)
C26A C29A 1.528(4)
C26A C27A 1.534(4)
C31A C32A 1.381(3)
C31A C41A 1.466(3)
C32A C33A 1.400(3)
C33A C34A 1.394(3)
C33A C36A 1.526(4)
C34A C35A 1.380(3)
C36A C37A 1.529(4)
C36A C38A 1.536(4)
C36A C39A 1.548(5)
C41A C42A 1.383(3)
C42A C43A 1.396(3)
C43A C44A 1.388(3)
C43A C46A 1.529(3)
C44A C45A 1.378(3)
C46A C48A 1.532(4)
C46A C47A 1.537(4)
C46A C49A 1.538(4)
As1B N21B 1.994(2)
As1B N41B 1.9953(19)
As1B N11B 2.118(2)
As1B N31B 2.1362(19)
As1B O41 2.683(2)
As1B O51 2.7361(19)
N11B C15B 1.345(3)
N11B C11B 1.348(3)
N21B C25B 1.352(3)
N21B C21B 1.364(3)
N31B C35B 1.342(3)
N31B C31B 1.343(3)
N41B C45B 1.348(3)
N41B C41B 1.365(3)
C11B C12B 1.379(3)
C11B C21B 1.474(3)
C12B C13B 1.395(4)
C13B C14B 1.389(4)
C13B C16B 1.529(4)
C14B C15B 1.370(3)
C16B C19B 1.518(4)
C16B C18B 1.522(5)
C16B C17B 1.541(5)
C21B C22B 1.377(4)
C22B C23B 1.393(4)
C23B C24B 1.388(3)
C23B C26B 1.529(4)
C24B C25B 1.371(4)
C26B C27B 1.525(4)
C26B C28B 1.527(4)
C26B C29B 1.538(4)
C31B C32B 1.387(3)
C31B C41B 1.470(3)
C32B C33B 1.399(3)
C33B C34B 1.393(3)
C33B C36B 1.529(3)
C34B C35B 1.386(3)
C36B C38B 1.528(4)
C36B C39B 1.531(4)
C36B C37B 1.539(4)
C41B C42B 1.378(3)
C42B C43B 1.397(3)
C43B C44B 1.395(3)
C43B C46B 1.522(3)
C44B C45B 1.379(3)
C46B C47B 1.535(4)
C46B C49B 1.537(4)
C46B C48B 1.537(4)
As1C N21C 1.993(2)
As1C N41C 2.0054(19)
As1C N11C 2.122(2)
As1C N31C 2.1380(19)
As1C O71 2.685(2)
As1C O81 2.7152(19)
N11C C15C 1.345(3)
N11C C11C 1.347(3)
N21C C25C 1.347(3)
N21C C21C 1.365(3)
N31C C35C 1.342(3)
N31C C31C 1.346(3)
N41C C45C 1.349(3)
N41C C41C 1.368(3)
C11C C12C 1.379(3)
C11C C21C 1.472(3)
C12C C13C 1.398(4)
C13C C14C 1.395(4)
C13C C16C 1.528(3)
C14C C15C 1.377(3)
C16C C18C 1.530(4)
C16C C19C 1.537(4)
C16C C17C 1.546(4)
C21C C22C 1.377(3)
C22C C23C 1.391(4)
C23C C24C 1.393(4)
C23C C26C 1.535(4)
C24C C25C 1.371(4)
C26C C28C 1.522(4)
C26C C29C 1.526(4)
C26C C27C 1.542(4)
C31C C32C 1.379(3)
C31C C41C 1.467(3)
C32C C33C 1.401(3)
C33C C34C 1.389(3)
C33C C36C 1.521(4)
C34C C35C 1.385(3)
C36C C37C 1.528(4)
C36C C39C 1.534(5)
C36C C38C 1.538(5)
C41C C42C 1.383(3)
C42C C43C 1.396(3)
C43C C44C 1.391(3)
C43C C46C 1.526(3)
C44C C45C 1.383(3)
C46C C47C 1.533(4)
C46C C48C 1.536(4)
C46C C49C 1.538(4)
S1 O13 1.428(2)
S1 O12 1.431(2)
S1 O11 1.452(2)
S1 C1 1.820(3)
S2 O22 1.433(2)
S2 O23 1.4395(19)
S2 O21 1.4480(19)
S2 C2 1.817(3)
S3 O33 1.430(2)
S3 O32 1.432(2)
S3 O31 1.441(2)
S3 C3 1.814(4)
S4 O42 1.424(2)
S4 O43 1.428(2)
S4 O41 1.434(2)
S4 C4 1.839(5)
S5 O52 1.432(2)
S5 O53 1.4354(19)
S5 O51 1.4477(19)
S5 C5 1.824(3)
S6 O63 1.424(2)
S6 O62 1.440(2)
S6 O61 1.445(2)
S6 C6 1.820(4)
S7 O72 1.430(2)
S7 O73 1.4330(19)
S7 O71 1.449(2)
S7 C7 1.821(3)
S8 O82 1.431(2)
S8 O83 1.4351(19)
S8 O81 1.4540(19)
S8 C8 1.830(3)
S9 O91 1.433(2)
S9 O92 1.435(2)
S9 O93 1.439(2)
S9 C9 1.819(3)
F11 C1 1.318(4)
F12 C1 1.325(4)
F13 C1 1.343(4)
F21 C2 1.329(4)
F22 C2 1.331(4)
F23 C2 1.334(3)
F31 C3 1.335(4)
F32 C3 1.331(4)
F33 C3 1.332(4)
F41 C4 1.322(5)
F42 C4 1.303(5)
F43 C4 1.352(5)
F51 C5 1.323(3)
F52 C5 1.329(4)
F53 C5 1.335(3)
F61 C6 1.332(4)
F62 C6 1.335(4)
F63 C6 1.332(4)
F71 C7 1.324(4)
F72 C7 1.320(4)
F73 C7 1.347(4)
F81 C8 1.320(3)
F82 C8 1.331(4)
F83 C8 1.334(3)
F91 C9 1.336(4)
F92 C9 1.332(4)
F93 C9 1.324(4)
N1S C1S 1.104(3)
C1S C2S 1.463(4)
N2SA C3SA 1.104(4)
C3SA C4SA 1.467(4)
N2SB C3SB 1.103(4)
C3SB C4SB 1.465(4)
N3SA C5SA 1.206(18)
C5SA C6SA 1.376(16)
N3SB C5SB 0.973(17)
C5SB C6SB 1.446(17)
N4SA C7SA 1.038(13)
C7SA C8SA 1.442(15)
N4SB C7SB 1.147(15)
C7SB C8SB 1.469(15)
N5S C9S 1.104(4)
C9S C10S 1.467(4)
N6S C11S 1.123(4)
C11S C12S 1.460(4)
N7S C13S 1.131(4)
C13S C14S 1.453(4)
N8S C15S 1.136(8)
C15S C16S 1.426(9)
N9S C17S 1.123(5)
C17S C18S 1.440(6)

loop_
_geom_torsion_atom_site_label_1
_geom_torsion_atom_site_label_2
_geom_torsion_atom_site_label_3
_geom_torsion_atom_site_label_4
_geom_torsion
C15A N11A C11A C12A 4.7(4)
As1A N11A C11A C12A 177.77(19)
C15A N11A C11A C21A -175.4(2)
As1A N11A C11A C21A -2.4(3)
N11A C11A C12A C13A -1.1(4)
C21A C11A C12A C13A 179.1(2)
C11A C12A C13A C14A -3.1(4)
C11A C12A C13A C16A 174.3(3)
C12A C13A C14A C15A 3.8(4)
C16A C13A C14A C15A -173.6(3)
C11A N11A C15A C14A -4.1(4)
As1A N11A C15A C14A -176.47(19)
C13A C14A C15A N11A -0.2(4)
C14A C13A C16A C18A -8.7(4)
C12A C13A C16A C18A 174.0(3)
C14A C13A C16A C19A 111.1(3)
C12A C13A C16A C19A -66.2(3)
C14A C13A C16A C17A -129.8(3)
C12A C13A C16A C17A 52.9(4)
C25A N21A C21A C22A 0.4(3)
As1A N21A C21A C22A -174.95(18)
C25A N21A C21A C11A 179.4(2)
As1A N21A C21A C11A 4.0(3)
N11A C11A C21A N21A -0.9(3)
C12A C11A C21A N21A 178.9(2)
N11A C11A C21A C22A 178.1(2)
C12A C11A C21A C22A -2.1(4)
N21A C21A C22A C23A -1.2(4)
C11A C21A C22A C23A 179.9(2)
C21A C22A C23A C24A 1.2(4)
C21A C22A C23A C26A 179.3(2)
C22A C23A C24A C25A -0.5(4)
C26A C23A C24A C25A -178.6(2)
C21A N21A C25A C24A 0.3(4)
As1A N21A C25A C24A 175.37(19)
C23A C24A C25A N21A -0.2(4)
C24A C23A C26A C28A -152.1(3)
C22A C23A C26A C28A 29.9(4)
C24A C23A C26A C29A -31.0(4)
C22A C23A C26A C29A 151.0(3)
C24A C23A C26A C27A 89.2(3)
C22A C23A C26A C27A -88.7(3)
C35A N31A C31A C32A 3.4(4)
As1A N31A C31A C32A 168.76(19)
C35A N31A C31A C41A -174.0(2)
As1A N31A C31A C41A -8.6(3)
N31A C31A C32A C33A -1.5(4)
C41A C31A C32A C33A 175.5(2)
C31A C32A C33A C34A -1.1(4)
C31A C32A C33A C36A 176.6(2)
C32A C33A C34A C35A 1.8(4)
C36A C33A C34A C35A -175.8(3)
C31A N31A C35A C34A -2.6(4)
As1A N31A C35A C34A -166.76(19)
C33A C34A C35A N31A 0.0(4)
C34A C33A C36A C37A -7.1(4)
C32A C33A C36A C37A 175.3(3)
C34A C33A C36A C38A -129.4(3)
C32A C33A C36A C38A 53.0(4)
C34A C33A C36A C39A 112.2(3)
C32A C33A C36A C39A -65.4(3)
C45A N41A C41A C42A -1.6(3)
As1A N41A C41A C42A -178.45(18)
C45A N41A C41A C31A 176.0(2)
As1A N41A C41A C31A -0.9(3)
N31A C31A C41A N41A 6.4(3)
C32A C31A C41A N41A -170.9(2)
N31A C31A C41A C42A -176.2(2)
C32A C31A C41A C42A 6.6(4)
N41A C41A C42A C43A 0.7(4)
C31A C41A C42A C43A -176.7(2)
C41A C42A C43A C44A 0.9(4)
C41A C42A C43A C46A -176.7(2)
C42A C43A C44A C45A -1.6(4)
C46A C43A C44A C45A 175.9(2)
C41A N41A C45A C44A 0.9(4)
As1A N41A C45A C44A 177.56(19)
C43A C44A C45A N41A 0.7(4)
C44A C43A C46A C48A 1.7(4)
C42A C43A C46A C48A 179.0(2)
C44A C43A C46A C47A 123.2(3)
C42A C43A C46A C47A -59.5(3)
C44A C43A C46A C49A -117.8(3)
C42A C43A C46A C49A 59.5(3)
C15B N11B C11B C12B 2.5(4)
As1B N11B C11B C12B 173.2(2)
C15B N11B C11B C21B -176.9(2)
As1B N11B C11B C21B -6.2(3)
N11B C11B C12B C13B 1.0(4)
C21B C11B C12B C13B -179.6(2)
C11B C12B C13B C14B -3.6(4)
C11B C12B C13B C16B 177.1(3)
C12B C13B C14B C15B 2.9(4)
C16B C13B C14B C15B -177.9(3)
C11B N11B C15B C14B -3.3(4)
As1B N11B C15B C14B -173.07(19)
C13B C14B C15B N11B 0.5(4)
C14B C13B C16B C19B 12.9(4)
C12B C13B C16B C19B -168.0(3)
C14B C13B C16B C18B 133.3(4)
C12B C13B C16B C18B -47.6(4)
C14B C13B C16B C17B -106.6(4)
C12B C13B C16B C17B 72.5(4)
C25B N21B C21B C22B -0.9(3)
As1B N21B C21B C22B -176.17(18)
C25B N21B C21B C11B 179.3(2)
As1B N21B C21B C11B 4.0(3)
N11B C11B C21B N21B 1.7(3)
C12B C11B C21B N21B -177.7(2)
N11B C11B C21B C22B -178.1(2)
C12B C11B C21B C22B 2.5(4)
N21B C21B C22B C23B 0.1(4)
C11B C21B C22B C23B 179.9(2)
C21B C22B C23B C24B 0.7(4)
C21B C22B C23B C26B 179.0(2)
C22B C23B C24B C25B -0.6(4)
C26B C23B C24B C25B -179.0(2)
C21B N21B C25B C24B 1.0(4)
As1B N21B C25B C24B 175.94(19)
C23B C24B C25B N21B -0.2(4)
C24B C23B C26B C27B 83.9(3)
C22B C23B C26B C27B -94.4(3)
C24B C23B C26B C28B -156.8(3)
C22B C23B C26B C28B 25.0(4)
C24B C23B C26B C29B -36.4(3)
C22B C23B C26B C29B 145.3(3)
C35B N31B C31B C32B 2.7(4)
As1B N31B C31B C32B 172.45(19)
C35B N31B C31B C41B -175.7(2)
As1B N31B C31B C41B -6.0(3)
N31B C31B C32B C33B -0.7(4)
C41B C31B C32B C33B 177.6(2)
C31B C32B C33B C34B -1.4(4)
C31B C32B C33B C36B 176.7(2)
C32B C33B C34B C35B 1.6(4)
C36B C33B C34B C35B -176.5(2)
C31B N31B C35B C34B -2.6(4)
As1B N31B C35B C34B -171.33(19)
C33B C34B C35B N31B 0.4(4)
C34B C33B C36B C38B -131.3(3)
C32B C33B C36B C38B 50.7(3)
C34B C33B C36B C39B 110.1(3)
C32B C33B C36B C39B -68.0(3)
C34B C33B C36B C37B -9.6(4)
C32B C33B C36B C37B 172.3(3)
C45B N41B C41B C42B -1.9(3)
As1B N41B C41B C42B -178.87(18)
C45B N41B C41B C31B 176.7(2)
As1B N41B C41B C31B -0.3(3)
N31B C31B C41B N41B 4.3(3)
C32B C31B C41B N41B -174.1(2)
N31B C31B C41B C42B -177.2(2)
C32B C31B C41B C42B 4.4(4)
N41B C41B C42B C43B 1.1(4)
C31B C41B C42B C43B -177.3(2)
C41B C42B C43B C44B 0.8(4)
C41B C42B C43B C46B -178.0(2)
C42B C43B C44B C45B -1.9(4)
C46B C43B C44B C45B 176.8(2)
C41B N41B C45B C44B 0.7(4)
As1B N41B C45B C44B 177.54(19)
C43B C44B C45B N41B 1.3(4)
C44B C43B C46B C47B 124.8(3)
C42B C43B C46B C47B -56.5(3)
C44B C43B C46B C49B 3.6(4)
C42B C43B C46B C49B -177.7(3)
C44B C43B C46B C48B -115.5(3)
C42B C43B C46B C48B 63.2(3)
C15C N11C C11C C12C 4.8(4)
As1C N11C C11C C12C -178.84(19)
C15C N11C C11C C21C -175.3(2)
As1C N11C C11C C21C 1.1(3)
N11C C11C C12C C13C 0.1(4)
C21C C11C C12C C13C -179.8(2)
C11C C12C C13C C14C -4.9(4)
C11C C12C C13C C16C 172.8(2)
C12C C13C C14C C15C 5.1(4)
C16C C13C C14C C15C -172.6(2)
C11C N11C C15C C14C -4.6(4)
As1C N11C C15C C14C 179.38(18)
C13C C14C C15C N11C -0.5(4)
C14C C13C C16C C18C 117.6(3)
C12C C13C C16C C18C -60.0(3)
C14C C13C C16C C19C -3.2(4)
C12C C13C C16C C19C 179.2(3)
C14C C13C C16C C17C -123.2(3)
C12C C13C C16C C17C 59.2(3)
C25C N21C C21C C22C -0.1(3)
As1C N21C C21C C22C -175.51(18)
C25C N21C C21C C11C 179.1(2)
As1C N21C C21C C11C 3.7(3)
N11C C11C C21C N21C -3.0(3)
C12C C11C C21C N21C 176.9(2)
N11C C11C C21C C22C 176.2(2)
C12C C11C C21C C22C -3.9(4)
N21C C21C C22C C23C -1.2(4)
C11C C21C C22C C23C 179.6(2)
C21C C22C C23C C24C 1.5(4)
C21C C22C C23C C26C 179.4(2)
C22C C23C C24C C25C -0.6(4)
C26C C23C C24C C25C -178.4(2)
C21C N21C C25C C24C 1.1(4)
As1C N21C C25C C24C 176.23(19)
C23C C24C C25C N21C -0.7(4)
C22C C23C C26C C28C 28.3(4)
C24C C23C C26C C28C -154.0(3)
C22C C23C C26C C29C 148.9(3)
C24C C23C C26C C29C -33.4(4)
C22C C23C C26C C27C -90.3(3)
C24C C23C C26C C27C 87.4(3)
C35C N31C C31C C32C 3.4(4)
As1C N31C C31C C32C 168.40(19)
C35C N31C C31C C41C -174.7(2)
As1C N31C C31C C41C -9.7(3)
N31C C31C C32C C33C -1.8(4)
C41C C31C C32C C33C 176.1(2)
C31C C32C C33C C34C -0.2(4)
C31C C32C C33C C36C 176.8(3)
C32C C33C C34C C35C 0.6(4)
C36C C33C C34C C35C -176.2(3)
C31C N31C C35C C34C -2.9(4)
As1C N31C C35C C34C -166.47(19)
C33C C34C C35C N31C 0.9(4)
C34C C33C C36C C37C -10.5(4)
C32C C33C C36C C37C 172.8(3)
C34C C33C C36C C39C -132.2(3)
C32C C33C C36C C39C 51.0(4)
C34C C33C C36C C38C 109.4(3)
C32C C33C C36C C38C -67.4(3)
C45C N41C C41C C42C -1.6(4)
As1C N41C C41C C42C -177.94(18)
C45C N41C C41C C31C 176.4(2)
As1C N41C C41C C31C 0.0(3)
N31C C31C C41C N41C 6.6(3)
C32C C31C C41C N41C -171.5(2)
N31C C31C C41C C42C -175.5(2)
C32C C31C C41C C42C 6.5(4)
N41C C41C C42C C43C 1.0(4)
C31C C41C C42C C43C -176.8(2)
C41C C42C C43C C44C 0.2(4)
C41C C42C C43C C46C -178.4(2)
C42C C43C C44C C45C -1.0(4)
C46C C43C C44C C45C 177.6(2)
C41C N41C C45C C44C 0.9(4)
As1C N41C C45C C44C 176.97(19)
C43C C44C C45C N41C 0.4(4)
C44C C43C C46C C47C 121.6(3)
C42C C43C C46C C47C -59.8(3)
C44C C43C C46C C48C -118.7(3)
C42C C43C C46C C48C 59.9(3)
C44C C43C C46C C49C 0.7(4)
C42C C43C C46C C49C 179.3(2)
O13 S1 O11 As1A 165.98(11)
O12 S1 O11 As1A 29.50(17)
C1 S1 O11 As1A -81.71(16)
O22 S2 O21 As1A 41.06(16)
O23 S2 O21 As1A 178.17(11)
C2 S2 O21 As1A -70.75(15)
O42 S4 O41 As1B 33.3(2)
O43 S4 O41 As1B 170.56(14)
C4 S4 O41 As1B -79.2(2)
O52 S5 O51 As1B 42.20(17)
O53 S5 O51 As1B 179.35(11)
C5 S5 O51 As1B -69.27(15)
O72 S7 O71 As1C 32.71(17)
O73 S7 O71 As1C 169.51(11)
C7 S7 O71 As1C -79.10(16)
O82 S8 O81 As1C 41.18(16)
O83 S8 O81 As1C 178.33(11)
C8 S8 O81 As1C -70.32(15)
O13 S1 C1 F11 -60.7(3)
O12 S1 C1 F11 62.4(3)
O11 S1 C1 F11 -179.9(3)
O13 S1 C1 F12 60.2(3)
O12 S1 C1 F12 -176.8(2)
O11 S1 C1 F12 -59.0(3)
O13 S1 C1 F13 179.9(2)
O12 S1 C1 F13 -57.1(3)
O11 S1 C1 F13 60.7(3)
O22 S2 C2 F21 58.8(3)
O23 S2 C2 F21 -63.8(3)
O21 S2 C2 F21 177.7(2)
O22 S2 C2 F22 178.6(2)
O23 S2 C2 F22 56.0(2)
O21 S2 C2 F22 -62.6(2)
O22 S2 C2 F23 -61.6(3)
O23 S2 C2 F23 175.8(2)
O21 S2 C2 F23 57.3(3)
O33 S3 C3 F32 60.5(3)
O32 S3 C3 F32 -179.7(2)
O31 S3 C3 F32 -60.1(3)
O33 S3 C3 F33 -179.6(3)
O32 S3 C3 F33 -59.8(3)
O31 S3 C3 F33 59.8(3)
O33 S3 C3 F31 -59.4(3)
O32 S3 C3 F31 60.4(3)
O31 S3 C3 F31 180.0(3)
O42 S4 C4 F42 -177.8(3)
O43 S4 C4 F42 59.0(3)
O41 S4 C4 F42 -58.9(3)
O42 S4 C4 F41 60.3(4)
O43 S4 C4 F41 -62.8(4)
O41 S4 C4 F41 179.3(3)
O42 S4 C4 F43 -57.6(3)
O43 S4 C4 F43 179.3(3)
O41 S4 C4 F43 61.3(3)
O52 S5 C5 F51 59.4(2)
O53 S5 C5 F51 -62.6(2)
O51 S5 C5 F51 178.4(2)
O52 S5 C5 F52 179.6(2)
O53 S5 C5 F52 57.6(2)
O51 S5 C5 F52 -61.4(2)
O52 S5 C5 F53 -60.5(2)
O53 S5 C5 F53 177.5(2)
O51 S5 C5 F53 58.5(2)
O63 S6 C6 F63 -177.7(2)
O62 S6 C6 F63 62.2(3)
O61 S6 C6 F63 -58.5(3)
O63 S6 C6 F61 62.0(3)
O62 S6 C6 F61 -58.2(3)
O61 S6 C6 F61 -178.8(3)
O63 S6 C6 F62 -57.8(3)
O62 S6 C6 F62 -178.0(2)
O61 S6 C6 F62 61.3(3)
O72 S7 C7 F72 -178.5(2)
O73 S7 C7 F72 58.8(3)
O71 S7 C7 F72 -60.0(3)
O72 S7 C7 F71 60.3(3)
O73 S7 C7 F71 -62.4(3)
O71 S7 C7 F71 178.8(2)
O72 S7 C7 F73 -59.0(3)
O73 S7 C7 F73 178.3(2)
O71 S7 C7 F73 59.5(3)
O82 S8 C8 F81 59.2(2)
O83 S8 C8 F81 -63.5(2)
O81 S8 C8 F81 177.7(2)
O82 S8 C8 F82 179.2(2)
O83 S8 C8 F82 56.5(2)
O81 S8 C8 F82 -62.3(2)
O82 S8 C8 F83 -61.2(2)
O83 S8 C8 F83 176.0(2)
O81 S8 C8 F83 57.3(2)
O91 S9 C9 F93 60.7(3)
O92 S9 C9 F93 -59.3(3)
O93 S9 C9 F93 -179.9(3)
O91 S9 C9 F92 -59.7(3)
O92 S9 C9 F92 -179.8(2)
O93 S9 C9 F92 59.7(3)
O91 S9 C9 F91 -178.8(2)
O92 S9 C9 F91 61.1(3)
O93 S9 C9 F91 -59.4(3)
